data_4128346
loop_
_publ_author_name
'Fei, Wenwen'
'Antonello, Sabrina'
'Dainese, Tiziano'
'Dolmella, Alessandro'
'Lahtinen, Manu'
'Rissanen, Kari'
'Venzo, Alfonso'
'Maran, Flavio'

_publ_section_title
;
 Metal Doping of Au<sub>25</sub>(SR)<sub>18</sub><sup>-</sup> Clusters:
 Insights and Hindsights.
;
_journal_issue 40
_journal_name_full 'Journal of the American Chemical Society'
_journal_page_first 16033
_journal_page_last 16045
_journal_paper_doi 10.1021/jacs.9b08228
_journal_volume 141
_journal_year 2019
_chemical_formula_moiety 'C72 H162 Au24 Hg1 S18'
_chemical_formula_sum 'C72 H162 Au24 Hg S18'
_chemical_formula_weight 6532.87
_space_group_crystal_system triclinic
_space_group_IT_number 2
_space_group_name_Hall '-P 1'
_space_group_name_H-M_alt 'P -1'
_symmetry_space_group_name_Hall '-P 1'
_symmetry_space_group_name_H-M 'P -1'
_atom_sites_solution_hydrogens geom
_atom_sites_solution_primary dual
_audit_creation_date 2019-07-02
_audit_creation_method
;
Olex2 1.2
(compiled 2018.05.29 svn.r3508 for OlexSys, GUI svn.r5506)
;
_cell_angle_alpha 107.6140(10)
_cell_angle_beta 91.3950(10)
_cell_angle_gamma 117.1740(10)
_cell_formula_units_Z 2
_cell_length_a 16.2584(2)
_cell_length_b 17.3297(3)
_cell_length_c 25.0056(4)
_cell_measurement_reflns_used 59504
_cell_measurement_temperature 120.01(10)
_cell_measurement_theta_max 76.6220
_cell_measurement_theta_min 3.0570
_cell_volume 5863.12(17)
_computing_cell_refinement 'CrysAlisPro 1.171.39.43c (Rigaku OD, 2018)'
_computing_data_collection 'CrysAlisPro 1.171.39.43c (Rigaku OD, 2018)'
_computing_data_reduction 'CrysAlisPro 1.171.39.43c (Rigaku OD, 2018)'
_computing_molecular_graphics 'Olex2 (Dolomanov et al., 2009)'
_computing_publication_material 'Olex2 (Dolomanov et al., 2009)'
_computing_structure_refinement 'ShelXL (Sheldrick, 2015)'
_computing_structure_solution 'ShelXT (Sheldrick, 2015)'
_diffrn_ambient_environment N~2~
_diffrn_ambient_temperature 120.01(10)
_diffrn_detector 'CCD plate'
_diffrn_detector_area_resol_mean 5.1977
_diffrn_detector_type Atlas
_diffrn_measured_fraction_theta_full 1.000
_diffrn_measured_fraction_theta_max 0.999
_diffrn_measurement_details
;
List of Runs (angles in degrees, time in seconds):

  # Type    Start    End  Width  t~exp~   \w     \q     \k     \f   Frames
--------------------------------------------------------------------------
  1  \w      2.00  34.00   1.00    2.00    --   38.00  87.00 -74.64   32
  2  \w   -116.00 -17.00   1.00    2.00    --  -41.65 -37.00-150.00   99
  3  \w   -114.00 -14.00   1.00    2.00    --  -41.65 -57.00 -30.00  100
  4  \w   -114.00 -14.00   1.00    2.00    --  -41.65 -57.00  90.00  100
  5  \w   -116.00 -17.00   1.00    2.00    --  -41.65 -37.00 120.00   99
  6  \w    -96.00  -2.00   1.00    2.00    --  -41.65 125.00 -60.00   94
  7  \w     23.00  98.00   1.00    2.00    --   41.65-125.00-120.00   75
  8  \w     16.00  45.00   1.00    2.00    --   50.00  82.00-149.37   29
  9  \w     16.00  45.00   1.00    2.00    --   50.00  82.00  55.54   29
 10  \w     16.00  45.00   1.00    2.00    --   50.00  81.00 -28.90   29
 11  \w     16.00  45.00   1.00    2.00    --   50.00  82.00 128.16   29
 12  \w     29.00 138.00   1.00    2.00    --   62.00  77.00-156.83  109
 13  \w     29.00 138.00   1.00    2.00    --   62.00  77.00-114.57  109
 14  \w     33.00 142.00   1.00    2.00    --   66.00  77.00 -35.04  109
 15  \w     34.00  60.00   1.00    2.00    --   66.00  76.00  19.36   26
 16  \w    100.00 135.00   1.00    2.00    --   66.00  76.00  19.36   35
 17  \w     37.00  63.00   1.00    2.00    --   70.00  77.00  -9.52   26
 18  \w     38.00  65.00   1.00    2.00    --   70.00  76.00 130.79   27
 19  \w     37.00  63.00   1.00    2.00    --   70.00  77.00-102.27   26
 20  \w     37.00  63.00   1.00    2.00    --   70.00  77.00  89.40   26
 21  \w    118.00 146.00   1.00    2.00    --   70.00  77.00  89.40   28
 22  \w     43.00  68.00   1.00    2.00    --   74.00  76.00  98.78   25
 23  \w     41.00  67.00   1.00    2.00    --   74.00  77.00 -74.86   26
 24  \w     41.00  67.00   1.00    2.00    --   74.00  77.00 160.41   26
 25  \w     41.00  67.00   1.00    2.00    --   74.00  77.00  40.61   26
 26  \w     42.00  68.00   1.00    2.00    --   74.00  76.00-131.81   26
 27  \w     49.00 150.00   1.00   10.00    --   78.00  68.00  62.23  101
 28  \w     47.00  72.00   1.00   10.00    --   78.00  75.00-175.89   25
 29  \w    100.00 158.00   1.00   10.00    --   82.00  76.00-115.06   58
 30  \w     50.00  76.00   1.00   10.00    --   82.00  76.00-115.06   26
 31  \w     52.00  78.00   1.00   10.00    --   82.00  68.00 -56.27   26
 32  \w     51.00  77.00   1.00   10.00    --   82.00  73.00  88.88   26
 33  \w     54.00  80.00   1.00   10.00    --   86.00  76.00 -12.79   26
 34  \w     57.00  83.00   1.00   10.00    --   90.00  77.00 -42.50   26
 35  \w     57.00  94.00   1.00   10.00    --   90.00  77.00 154.86   37
 36  \w     58.00  84.00   1.00   10.00    --   90.00  74.00 -59.86   26
 37  \w     63.00  89.00   1.00   10.00    --   94.00  70.00 111.12   26
 38  \w     67.00  97.00   1.00   10.00    --   98.00  72.00 133.90   30
 39  \w    109.00 165.00   1.00   10.00    --   98.00  73.00-162.86   56
 40  \w     66.00  96.00   1.00   10.00    --   98.00  73.00-162.86   30
 41  \w     66.00  95.00   1.00   10.00    --   98.00  75.00 166.53   29
 42  \w    122.00 164.00   1.00   10.00    --  102.00  63.00 -95.61   42
 43  \w     73.00  99.00   1.00   10.00    --  102.00  63.00 -95.61   26
 44  \w     70.00  96.00   1.00   10.00    --  102.00  73.00   2.49   26
 45  \w     80.00 169.00   1.00   10.00    --  112.00  77.00-180.00   89
 46  \w    134.00 161.00   1.00   10.00    --  112.00  69.00 -73.70   27
 47  \w     82.00 132.00   1.00   10.00    --  112.00  69.00 -73.70   50
 48  \w     84.00 115.00   1.00   10.00    --  112.00  61.00  30.00   31
 49  \w     84.00 111.00   1.00   10.00    --  112.00  61.00  60.00   27
 50  \w    147.00 172.00   1.00   10.00    --  112.00  74.00 -95.84   25
 51  \w     79.00 164.00   1.00   10.00    --  112.00  77.00 -60.00   85
 52  \w     80.00 107.00   1.00   10.00    --  112.00  74.00 -95.84   27
 53  \w     79.00 178.00   1.00   10.00    --  112.00  77.00  90.00   99
 54  \w     79.00 176.00   1.00   10.00    --  112.00  77.00 -30.00   97
 55  \w     53.00 139.00   1.00   10.00    --  112.00 -61.00-150.00   86
 56  \w    120.00 178.00   1.00   10.00    --  112.00  61.00-120.00   58
 57  \w     83.00 116.00   1.00   10.00    --  112.00  61.00-120.00   33
 58  \w     41.00 116.00   1.00   10.00    --  112.00-111.00-150.00   75
 59  \w     79.00 178.00   1.00   10.00    --  112.00  77.00   0.00   99
 60  \w     79.00 175.00   1.00   10.00    --  112.00  77.00  60.00   96
 61  \w     79.00 155.00   1.00   10.00    --  112.00  77.00 120.00   76
 62  \w    110.00 139.00   1.00   10.00    --  112.00 -61.00  30.00   29
 63  \w     43.00 108.00   1.00   10.00    --  112.00 -61.00  30.00   65
 64  \w     79.00 173.00   1.00   10.00    --  112.00  77.00  30.00   94
 65  \w    130.00 178.00   1.00   10.00    --  112.00 111.00 120.00   48
 66  \w     79.00 177.00   1.00   10.00    --  112.00  77.00-150.00   98
 67  \w     79.00 164.00   1.00   10.00    --  112.00  77.00 150.00   85
 68  \w     43.00 109.00   1.00   10.00    --  112.00 -94.00  30.00   66
 69  \w     55.00 116.00   1.00   10.00    --  112.00-111.00-120.00   61
 70  \w     61.00 104.00   1.00   10.00    --  112.00 -94.00 120.00   43
 71  \w     80.00 116.00   1.00   10.00    --  112.00-111.00 -30.00   36
;
_diffrn_measurement_device 'four-circle diffractometer'
_diffrn_measurement_device_type 'SuperNova, Dual, Cu at home/near, Atlas'
_diffrn_measurement_method '\w scans'
_diffrn_orient_matrix_type 'CrysAlisPro convention (1999,Acta A55,543-557)'
_diffrn_orient_matrix_UB_11 -0.0300020000
_diffrn_orient_matrix_UB_12 -0.0832203000
_diffrn_orient_matrix_UB_13 0.0199902000
_diffrn_orient_matrix_UB_21 0.1027622000
_diffrn_orient_matrix_UB_22 0.0195367000
_diffrn_orient_matrix_UB_23 0.0083914000
_diffrn_orient_matrix_UB_31 0.0178094000
_diffrn_orient_matrix_UB_32 0.0640085000
_diffrn_orient_matrix_UB_33 0.0621900000
_diffrn_radiation_monochromator mirror
_diffrn_radiation_probe x-ray
_diffrn_radiation_type CuK\a
_diffrn_radiation_wavelength 1.54184
_diffrn_reflns_av_R_equivalents 0.0726
_diffrn_reflns_av_unetI/netI 0.0392
_diffrn_reflns_Laue_measured_fraction_full 1.000
_diffrn_reflns_Laue_measured_fraction_max 0.999
_diffrn_reflns_limit_h_max 20
_diffrn_reflns_limit_h_min -20
_diffrn_reflns_limit_k_max 21
_diffrn_reflns_limit_k_min -21
_diffrn_reflns_limit_l_max 30
_diffrn_reflns_limit_l_min -30
_diffrn_reflns_number 134803
_diffrn_reflns_point_group_measured_fraction_full 1.000
_diffrn_reflns_point_group_measured_fraction_max 0.999
_diffrn_reflns_theta_full 67.684
_diffrn_reflns_theta_max 71.997
_diffrn_reflns_theta_min 3.063
_diffrn_source 'micro-focus sealed X-ray tube'
_diffrn_source_type 'SuperNova (Cu) X-ray Source'
_exptl_absorpt_coefficient_mu 60.324
_exptl_absorpt_correction_T_max 0.260
_exptl_absorpt_correction_T_min 0.016
_exptl_absorpt_correction_type analytical
_exptl_absorpt_process_details
;
CrysAlisPro 1.171.39.43c (Rigaku Oxford Diffraction, 2018)
Analytical numeric absorption correction using a multifaceted crystal
            model based on expressions derived by R.C. Clark & J.S. Reid.
(Clark, R. C. & Reid, J. S. (1995). Acta Cryst. A51, 887-897)
Empirical absorption correction using spherical harmonics,
 implemented in SCALE3 ABSPACK scaling algorithm.
;
_exptl_crystal_colour black
_exptl_crystal_colour_primary black
_exptl_crystal_density_diffrn 3.700
_exptl_crystal_description plank
_exptl_crystal_F_000 5716
_exptl_crystal_size_max 0.442
_exptl_crystal_size_mid 0.051
_exptl_crystal_size_min 0.04
_refine_diff_density_max 2.036
_refine_diff_density_min -3.394
_refine_diff_density_rms 0.333
_refine_ls_extinction_method none
_refine_ls_goodness_of_fit_ref 1.040
_refine_ls_hydrogen_treatment constr
_refine_ls_matrix_type full
_refine_ls_number_parameters 1040
_refine_ls_number_reflns 23033
_refine_ls_number_restraints 12
_refine_ls_restrained_S_all 1.040
_refine_ls_R_factor_all 0.0437
_refine_ls_R_factor_gt 0.0396
_refine_ls_shift/su_max 0.001
_refine_ls_shift/su_mean 0.000
_refine_ls_structure_factor_coef Fsqd
_refine_ls_weighting_details 'w=1/[\s^2^(Fo^2^)+(0.0646P)^2^+40.0534P] where P=(Fo^2^+2Fc^2^)/3'
_refine_ls_weighting_scheme calc
_refine_ls_wR_factor_gt 0.1040
_refine_ls_wR_factor_ref 0.1075
_reflns_Friedel_coverage 0.000
_reflns_number_gt 21004
_reflns_number_total 23033
_reflns_threshold_expression 'I > 2\s(I)'
_cod_data_source_file ja9b08228_si_006.cif
_cod_data_source_block wf113_1_r2-abs
_cod_original_cell_volume 5863.11(17)
_cod_database_code 4128346
_shelx_shelxl_version_number 2018/3
_chemical_oxdiff_formula 'C72  H162 S18 Au25 Hg1'
_chemical_oxdiff_usercomment 'black Au-cluster thin long plates'
_shelx_space_group_comment
;
The symmetry employed for this shelxl refinement is uniquely defined
by the following loop, which should always be used as a source of
symmetry information in preference to the above space-group names.
They are only intended as comments.
;
_shelx_estimated_absorpt_t_max 0.196
_shelx_estimated_absorpt_t_min 0.015
_reflns_odcompleteness_completeness 99.89
_reflns_odcompleteness_iscentric 1
_reflns_odcompleteness_theta 71.98
_olex2_refinement_description
;
1. Fixed Uiso
 At 1.2 times of:
  All C(H,H) groups, All C(H,H,H,H) groups
 At 1.5 times of:
  All C(H,H,H) groups, All C(H,H,H,H,H,H) groups
2. Shared sites
{Au6, Hg6}
{Au4, Hg4}
{Au3, Hg3}
{Au7, Hg7}
{Au2, Hg2}
{Au5, Hg5}
{Au20, Hg20}
{Au21, Hg21}
{Au24, Hg24}
{Au23, Hg23}
{Au22, Hg22}
{Au25, Hg25}
3. Restrained distances
 C2B-C3B
 1.51 with sigma of 0.02
 C15B-C14
 1.51 with sigma of 0.02
 C59B-C60B
 1.51 with sigma of 0.02
 C3B-C4
 1.51 with sigma of 0.02
 C15A-C14
 1.51 with sigma of 0.02
 C59A-C60A
 1.51 with sigma of 0.02
4. Uiso/Uaniso restraints and constraints
Uanis(C64) \\sim Ueq: with sigma of 0.005 and sigma for terminal atoms of 0.01
Uanis(C28) = Uanis(C27) = Uanis(C26) = Uanis(C25)
Uanis(C39A) = Uanis(C39B)
Uanis(C40B) = Uanis(C40A)
Uanis(C56A) = Uanis(C55A) = Uanis(C54A) = Uanis(C54B) = Uanis(C55B) =
Uanis(C56B)
Uanis(C16B) = Uanis(C16A) = Uanis(C15B) = Uanis(C15A) = Uanis(C14) = Uanis(C13)
Uanis(C58A) = Uanis(C60A)
Uanis(C4) = Uanis(C3A) = Uanis(C2A) = Uanis(C1)
Uanis(C1) = Uanis(C2A) = Uanis(C2B) = Uanis(C3B) = Uanis(C3A) = Uanis(C4)
Uanis(C58B) = Uanis(C59B) = Uanis(C60B)
Uanis(Au6) = Uanis(Hg6)
Uanis(Au4) = Uanis(Hg4)
Uanis(Au3) = Uanis(Hg3)
Uanis(Au2) = Uanis(Hg2)
Uanis(Au5) = Uanis(Hg5)
Uanis(Au7) = Uanis(Hg7)
Uanis(Au21) = Uanis(Hg21)
Uanis(Au24) = Uanis(Hg24)
Uanis(Au23) = Uanis(Hg23)
Uanis(Au22) = Uanis(Hg22)
Uanis(Au25) = Uanis(Hg25)
Uanis(Au20) = Uanis(Hg20)
5. Others
 Sof(H1BC)=Sof(H1BD)=Sof(C2B)=Sof(H2BA)=Sof(H2BB)=Sof(C3B)=Sof(H3BA)=Sof(H3BB)=
 Sof(H4BD)=Sof(H4BE)=Sof(H4BF)=Sof(H14C)=Sof(H14D)=Sof(C15B)=Sof(H15C)=
 Sof(H15D)=Sof(C16B)=Sof(H16D)=Sof(H16E)=Sof(H16F)=Sof(H37C)=Sof(H37D)=
 Sof(C38B)=Sof(H38C)=Sof(H38D)=Sof(C39B)=Sof(H39C)=Sof(H39D)=Sof(C40B)=
 Sof(H40D)=Sof(H40E)=Sof(H40F)=Sof(H53C)=Sof(H53D)=Sof(C54B)=Sof(H54C)=
 Sof(H54D)=Sof(C55B)=Sof(H55C)=Sof(H55D)=Sof(C56B)=Sof(H56D)=Sof(H56E)=
 Sof(H56F)=Sof(H57C)=Sof(H57D)=Sof(C58B)=Sof(H58C)=Sof(H58D)=Sof(C59B)=
 Sof(H59C)=Sof(H59D)=Sof(C60B)=Sof(H60D)=Sof(H60E)=Sof(H60F)=1-FVAR(1)
 Sof(H1AA)=Sof(H1AB)=Sof(C2A)=Sof(H2AA)=Sof(H2AB)=Sof(C3A)=Sof(H3AA)=Sof(H3AB)=
 Sof(H4AA)=Sof(H4AB)=Sof(H4AC)=Sof(H14A)=Sof(H14B)=Sof(C15A)=Sof(H15A)=
 Sof(H15B)=Sof(C16A)=Sof(H16A)=Sof(H16B)=Sof(H16C)=Sof(H37A)=Sof(H37B)=
 Sof(C38A)=Sof(H38A)=Sof(H38B)=Sof(C39A)=Sof(H39A)=Sof(H39B)=Sof(C40A)=
 Sof(H40A)=Sof(H40B)=Sof(H40C)=Sof(H53A)=Sof(H53B)=Sof(C54A)=Sof(H54A)=
 Sof(H54B)=Sof(C55A)=Sof(H55A)=Sof(H55B)=Sof(C56A)=Sof(H56A)=Sof(H56B)=
 Sof(H56C)=Sof(H57A)=Sof(H57B)=Sof(C58A)=Sof(H58A)=Sof(H58B)=Sof(C59A)=
 Sof(H59A)=Sof(H59B)=Sof(C60A)=Sof(H60A)=Sof(H60B)=Sof(H60C)=FVAR(1)
 Fixed Sof: Hg2(0.0833) Hg3(0.0833) Hg4(0.0833) Hg5(0.0833) Hg6(0.0833)
 Hg7(0.0833) Hg20(0.0833) Hg21(0.0833) Hg22(0.0833) Hg23(0.0833) Hg24(0.0833)
 Hg25(0.0833) Au2(0.9167) Au3(0.9167) Au4(0.9167) Au5(0.9167) Au6(0.9167)
 Au7(0.9167) Au20(0.9167) Au21(0.9167) Au22(0.9167) Au23(0.9167) Au24(0.9167)
 Au25(0.9167)
6.a Secondary CH2 refined with riding coordinates:
 C1(H1AA,H1AB), C1(H1BC,H1BD), C2A(H2AA,H2AB), C2B(H2BA,H2BB), C3A(H3AA,H3AB),
 C3B(H3BA,H3BB), C5(H5A,H5B), C6(H6A,H6B), C7(H7A,H7B), C9(H9A,H9B), C10(H10A,
 H10B), C11(H11A,H11B), C13(H13A,H13B), C14(H14A,H14B), C14(H14C,H14D),
 C15A(H15A,H15B), C15B(H15C,H15D), C17(H17A,H17B), C18(H18A,H18B), C19(H19A,
 H19B), C21(H21A,H21B), C22(H22A,H22B), C23(H23A,H23B), C25(H25A,H25B),
 C26(H26A,H26B), C27(H27A,H27B), C29(H29A,H29B), C30(H30A,H30B), C31(H31A,H31B),
  C33(H33A,H33B), C34(H34A,H34B), C35(H35A,H35B), C37(H37A,H37B), C37(H37C,
 H37D), C38A(H38A,H38B), C38B(H38C,H38D), C39A(H39A,H39B), C39B(H39C,H39D),
 C41(H41A,H41B), C42(H42A,H42B), C43(H43A,H43B), C45(H45A,H45B), C46(H46A,H46B),
  C47(H47A,H47B), C49(H49A,H49B), C50(H50A,H50B), C51(H51A,H51B), C53(H53A,
 H53B), C53(H53C,H53D), C54A(H54A,H54B), C54B(H54C,H54D), C55A(H55A,H55B),
 C55B(H55C,H55D), C57(H57A,H57B), C57(H57C,H57D), C58A(H58A,H58B), C58B(H58C,
 H58D), C59A(H59A,H59B), C59B(H59C,H59D), C61(H61A,H61B), C62(H62A,H62B),
 C63(H63A,H63B), C65(H65A,H65B), C66(H66A,H66B), C67(H67A,H67B), C69(H69A,H69B),
  C70(H70A,H70B), C71(H71A,H71B)
6.b Me refined with riding coordinates:
 C68(H68A,H68B,H68C)
6.c Idealised Me refined as rotating group:
 C4(H4AA,H4AB,H4AC), C4(H4BD,H4BE,H4BF), C8(H8A,H8B,H8C), C12(H12A,H12B,H12C),
 C16A(H16A,H16B,H16C), C16B(H16D,H16E,H16F), C20(H20A,H20B,H20C), C24(H24A,H24B,
 H24C), C28(H28A,H28B,H28C), C32(H32A,H32B,H32C), C36(H36A,H36B,H36C),
 C40A(H40A,H40B,H40C), C40B(H40D,H40E,H40F), C44(H44A,H44B,H44C), C48(H48A,H48B,
 H48C), C52(H52A,H52B,H52C), C56A(H56A,H56B,H56C), C56B(H56D,H56E,H56F),
 C60A(H60A,H60B,H60C), C60B(H60D,H60E,H60F), C64(H64A,H64B,H64C), C72(H72A,H72B,
 H72C)
;
_olex2_submission_special_instructions 'No special instructions were received'
_oxdiff_exptl_absorpt_empirical_details
;
Empirical correction (ABSPACK) includes:
- Absorption correction using spherical harmonics
- Frame scaling
;
_oxdiff_exptl_absorpt_empirical_full_max 1.894
_oxdiff_exptl_absorpt_empirical_full_min 0.545

loop_
_space_group_symop_operation_xyz
'x, y, z'
'-x, -y, -z'

loop_
_atom_site_label
_atom_site_type_symbol
_atom_site_fract_x
_atom_site_fract_y
_atom_site_fract_z
_atom_site_U_iso_or_equiv
_atom_site_adp_type
_atom_site_occupancy
_atom_site_site_symmetry_order
_atom_site_calc_flag
_atom_site_refinement_flags_posn
_atom_site_refinement_flags_adp
_atom_site_refinement_flags_occupancy
_atom_site_disorder_assembly
_atom_site_disorder_group
Hg2 Hg 0.42702(3) 0.09799(3) 0.07233(2) 0.03348(9) Uani 0.0833 1 d . . . A 2
Hg3 Hg 0.61932(3) 0.13153(3) 0.10306(2) 0.03622(10) Uani 0.0833 1 d . . . A 2
Hg4 Hg 0.62252(3) -0.04545(3) 0.04585(2) 0.03488(10) Uani 0.0833 1 d . . . A 2
Hg5 Hg 0.42445(3) -0.18453(3) -0.00839(2) 0.03521(10) Uani 0.0833 1 d . . . A 2
Hg6 Hg 0.68971(3) 0.10194(3) -0.00508(2) 0.03410(10) Uani 0.0833 1 d . . . A 2
Hg7 Hg 0.53188(3) 0.03328(3) -0.10200(2) 0.03694(10) Uani 0.0833 1 d . . . A 2
Hg20 Hg 0.57184(3) 0.48524(3) 0.39950(2) 0.02800(9) Uani 0.0833 1 d . . . B 2
Hg21 Hg 0.37974(3) 0.34959(3) 0.40253(2) 0.02913(9) Uani 0.0833 1 d . . . B 2
Hg22 Hg 0.31036(2) 0.45262(3) 0.48737(2) 0.02942(9) Uani 0.0833 1 d . . . B 2
Hg23 Hg 0.46637(3) 0.64853(3) 0.54373(2) 0.02944(9) Uani 0.0833 1 d . . . B 2
Hg24 Hg 0.38014(3) 0.34120(3) 0.52079(2) 0.02846(9) Uani 0.0833 1 d . . . B 2
Hg25 Hg 0.57761(3) 0.45804(3) 0.58067(2) 0.02903(9) Uani 0.0833 1 d . . . B 2
Au1 Au 0.500000 0.000000 0.000000 0.02888(12) Uani 1 2 d S T P A 1
Au2 Au 0.42702(3) 0.09799(3) 0.07233(2) 0.03348(9) Uani 0.9167 1 d . . . A 1
Au3 Au 0.61932(3) 0.13153(3) 0.10306(2) 0.03622(10) Uani 0.9167 1 d . . . A 1
Au4 Au 0.62252(3) -0.04545(3) 0.04585(2) 0.03488(10) Uani 0.9167 1 d . . . A 1
Au5 Au 0.42445(3) -0.18453(3) -0.00839(2) 0.03521(10) Uani 0.9167 1 d . . . A 1
Au6 Au 0.68971(3) 0.10194(3) -0.00508(2) 0.03410(10) Uani 0.9167 1 d . . . A 1
Au7 Au 0.53188(3) 0.03328(3) -0.10200(2) 0.03694(10) Uani 0.9167 1 d . . . A 1
Au8 Au 0.58686(3) -0.24515(3) -0.02586(2) 0.04012(11) Uani 1 1 d . . . . .
Au9 Au 0.77882(3) -0.03845(3) -0.02585(2) 0.03564(10) Uani 1 1 d . . . . .
Au10 Au 0.71986(3) 0.23261(3) -0.07420(2) 0.03798(10) Uani 1 1 d . . . . .
Au11 Au 0.78641(3) 0.30767(3) 0.07665(2) 0.03928(11) Uani 1 1 d . . . . .
Au12 Au 0.66183(3) 0.04119(4) 0.18385(2) 0.04183(11) Uani 1 1 d . . . . .
Au13 Au 0.51167(3) 0.14703(3) 0.20773(2) 0.03283(9) Uani 1 1 d . . . . .
Au14 Au 0.48039(3) 0.25873(3) 0.31960(2) 0.02953(9) Uani 1 1 d . . . . .
Au15 Au 0.34174(3) 0.16321(3) 0.41748(2) 0.03157(9) Uani 1 1 d . . . . .
Au16 Au 0.41415(3) 0.36750(3) 0.65161(2) 0.03288(9) Uani 1 1 d . . . . .
Au17 Au 0.21785(3) 0.35982(3) 0.58345(2) 0.03623(10) Uani 1 1 d . . . . .
Au18 Au 0.27761(3) 0.60874(3) 0.46635(2) 0.03440(10) Uani 1 1 d . . . . .
Au19 Au 0.21837(3) 0.39102(3) 0.35921(2) 0.03439(10) Uani 1 1 d . . . . .
Au20 Au 0.57184(3) 0.48524(3) 0.39950(2) 0.02800(9) Uani 0.9167 1 d . . . B 1
Au21 Au 0.37974(3) 0.34959(3) 0.40253(2) 0.02913(9) Uani 0.9167 1 d . . . B 1
Au22 Au 0.31036(2) 0.45262(3) 0.48737(2) 0.02942(9) Uani 0.9167 1 d . . . B 1
Au23 Au 0.46637(3) 0.64853(3) 0.54373(2) 0.02944(9) Uani 0.9167 1 d . . . B 1
Au24 Au 0.38014(3) 0.34120(3) 0.52079(2) 0.02846(9) Uani 0.9167 1 d . . . B 1
Au25 Au 0.57761(3) 0.45804(3) 0.58067(2) 0.02903(9) Uani 0.9167 1 d . . . B 1
Au26 Au 0.500000 0.500000 0.500000 0.02328(10) Uani 1 2 d S T P B 1
S1 S 0.7296(2) -0.1947(2) -0.05518(14) 0.0451(6) Uani 1 1 d . . . . .
S2 S 0.4414(2) -0.3107(2) -0.00016(17) 0.0517(8) Uani 1 1 d . . . . .
S3 S 0.84490(17) 0.11977(19) -0.00252(13) 0.0382(6) Uani 1 1 d . . . . .
S4 S 0.61340(17) 0.12510(19) -0.15727(12) 0.0361(5) Uani 1 1 d . . . . .
S5 S 0.8308(2) 0.3577(2) 0.00080(14) 0.0497(7) Uani 1 1 d . . . . .
S6 S 0.75432(16) 0.27340(18) 0.15838(12) 0.0372(6) Uani 1 1 d . . . . .
S7 S 0.73006(18) -0.0285(2) 0.12061(13) 0.0437(6) Uani 1 1 d . . . . .
S8 S 0.41539(16) 0.18318(17) 0.16280(11) 0.0327(5) Uani 1 1 d . . . . .
S9 S 0.60561(19) 0.1122(2) 0.25541(13) 0.0416(6) Uani 1 1 d . . . . .
S10 S 0.35725(17) 0.12451(18) 0.32350(12) 0.0373(5) Uani 1 1 d . . . . .
S11 S 0.59516(16) 0.39732(17) 0.31390(11) 0.0308(5) Uani 1 1 d . . . . .
S12 S 0.24663(17) 0.26724(18) 0.32594(12) 0.0369(5) Uani 1 1 d . . . . .
S13 S 0.16804(17) 0.49923(19) 0.38538(13) 0.0379(5) Uani 1 1 d . . . . .
S14 S 0.36957(18) 0.71893(18) 0.55362(12) 0.0352(5) Uani 1 1 d . . . . .
S15 S 0.15637(16) 0.37511(18) 0.50567(13) 0.0379(6) Uani 1 1 d . . . . .
S16 S 0.30509(16) 0.18080(16) 0.50752(11) 0.0299(5) Uani 1 1 d . . . . .
S17 S 0.26648(17) 0.34455(19) 0.66537(13) 0.0385(6) Uani 1 1 d . . . . .
S18 S 0.56307(17) 0.38526(18) 0.64973(11) 0.0331(5) Uani 1 1 d . . . . .
C1 C 0.8083(17) -0.2008(16) -0.0043(11) 0.091(4) Uani 1 1 d . . . . .
H1AA H 0.868313 -0.185887 -0.018256 0.109 Uiso 0.573(9) 1 calc R . . C 1
H1AB H 0.822674 -0.150695 0.032603 0.109 Uiso 0.573(9) 1 calc R . . C 1
H1BC H 0.873724 -0.150135 0.002241 0.109 Uiso 0.427(9) 1 calc R . . C 2
H1BD H 0.787227 -0.195865 0.032801 0.109 Uiso 0.427(9) 1 calc R . . C 2
C2A C 0.778(3) -0.290(3) 0.0081(19) 0.091(4) Uani 0.573(9) 1 d . . . C 1
H2AA H 0.831001 -0.282410 0.032899 0.109 Uiso 0.573(9) 1 calc R . . C 1
H2AB H 0.725575 -0.298988 0.029514 0.109 Uiso 0.573(9) 1 calc R . . C 1
C2B C 0.803(4) -0.298(4) -0.033(2) 0.091(4) Uani 0.427(9) 1 d D . . C 2
H2BA H 0.790337 -0.317788 0.000617 0.109 Uiso 0.427(9) 1 calc R . . C 2
H2BB H 0.739004 -0.329312 -0.056840 0.109 Uiso 0.427(9) 1 calc R . . C 2
C3A C 0.748(3) -0.368(3) -0.0409(18) 0.091(4) Uani 0.573(9) 1 d . . . C 1
H3AA H 0.772580 -0.341781 -0.070845 0.109 Uiso 0.573(9) 1 calc R . . C 1
H3AB H 0.679046 -0.393015 -0.049611 0.109 Uiso 0.573(9) 1 calc R . . C 1
C3B C 0.831(3) -0.367(2) -0.064(2) 0.091(4) Uani 0.427(9) 1 d D . . C 2
H3BA H 0.895750 -0.349386 -0.047308 0.109 Uiso 0.427(9) 1 calc R . . C 2
H3BB H 0.828799 -0.373552 -0.105283 0.109 Uiso 0.427(9) 1 calc R . . C 2
C4 C 0.7585(16) -0.4565(15) -0.0577(10) 0.091(4) Uani 1 1 d D . . . .
H4AA H 0.815130 -0.443716 -0.033817 0.136 Uiso 0.573(9) 1 calc GR . . C 1
H4AB H 0.763937 -0.474754 -0.097994 0.136 Uiso 0.573(9) 1 calc GR . . C 1
H4AC H 0.703054 -0.506826 -0.051855 0.136 Uiso 0.573(9) 1 calc GR . . C 1
H4BD H 0.789923 -0.477070 -0.035764 0.136 Uiso 0.427(9) 1 calc GR . . C 2
H4BE H 0.726811 -0.504484 -0.095509 0.136 Uiso 0.427(9) 1 calc GR . . C 2
H4BF H 0.711931 -0.445319 -0.037436 0.136 Uiso 0.427(9) 1 calc GR . . C 2
C5 C 0.3698(10) -0.4167(10) -0.0593(8) 0.067(4) Uani 1 1 d . . . . .
H5A H 0.303449 -0.442952 -0.054347 0.080 Uiso 1 1 calc R . . . .
H5B H 0.372910 -0.403309 -0.095233 0.080 Uiso 1 1 calc R . . . .
C6 C 0.4031(13) -0.4886(13) -0.0639(10) 0.079(5) Uani 1 1 d . . . . .
H6A H 0.465713 -0.465737 -0.074902 0.095 Uiso 1 1 calc R . . . .
H6B H 0.410799 -0.492920 -0.025718 0.095 Uiso 1 1 calc R . . . .
C7 C 0.3399(14) -0.5811(13) -0.1048(8) 0.074(5) Uani 1 1 d . . . . .
H7A H 0.276765 -0.603322 -0.094554 0.089 Uiso 1 1 calc R . . . .
H7B H 0.363219 -0.623554 -0.101483 0.089 Uiso 1 1 calc R . . . .
C8 C 0.3304(15) -0.5864(14) -0.1673(10) 0.086(6) Uani 1 1 d . . . . .
H8A H 0.304595 -0.546810 -0.171492 0.130 Uiso 1 1 calc GR . . . .
H8B H 0.288003 -0.650576 -0.192232 0.130 Uiso 1 1 calc GR . . . .
H8C H 0.392482 -0.565045 -0.178058 0.130 Uiso 1 1 calc GR . . . .
C9 C 0.8919(7) 0.1656(8) 0.0749(6) 0.045(3) Uani 1 1 d . . . . .
H9A H 0.923557 0.234156 0.088924 0.053 Uiso 1 1 calc R . . . .
H9B H 0.839089 0.143683 0.095257 0.053 Uiso 1 1 calc R . . . .
C10 C 0.9610(7) 0.1353(9) 0.0884(6) 0.045(3) Uani 1 1 d . . . . .
H10A H 0.927887 0.067001 0.077257 0.054 Uiso 1 1 calc R . . . .
H10B H 1.010801 0.152469 0.065406 0.054 Uiso 1 1 calc R . . . .
C11 C 1.0063(10) 0.1785(11) 0.1509(7) 0.060(4) Uani 1 1 d . . . . .
H11A H 0.956724 0.163005 0.174160 0.071 Uiso 1 1 calc R . . . .
H11B H 1.041580 0.246803 0.161915 0.071 Uiso 1 1 calc R . . . .
C12 C 1.0735(11) 0.1441(13) 0.1635(7) 0.065(4) Uani 1 1 d . . . . .
H12A H 1.037317 0.078035 0.157848 0.097 Uiso 1 1 calc GR . . . .
H12B H 1.107704 0.178992 0.203102 0.097 Uiso 1 1 calc GR . . . .
H12C H 1.118453 0.153270 0.137523 0.097 Uiso 1 1 calc GR . . . .
C13 C 0.5468(14) 0.1837(14) -0.1645(10) 0.078(3) Uani 1 1 d . . . . .
H13A H 0.487844 0.138773 -0.192904 0.094 Uiso 1 1 calc R . . . .
H13B H 0.529479 0.205193 -0.127401 0.094 Uiso 1 1 calc R . . . .
C14 C 0.6020(14) 0.2667(13) -0.1833(10) 0.078(3) Uani 1 1 d D . . . .
H14A H 0.659790 0.309656 -0.153675 0.094 Uiso 0.573(9) 1 calc R . . C 1
H14B H 0.622697 0.243044 -0.218549 0.094 Uiso 0.573(9) 1 calc R . . C 1
H14C H 0.610082 0.248508 -0.223519 0.094 Uiso 0.427(9) 1 calc R . . C 2
H14D H 0.663491 0.312991 -0.157645 0.094 Uiso 0.427(9) 1 calc R . . C 2
C15A C 0.564(3) 0.326(2) -0.1953(17) 0.078(3) Uani 0.573(9) 1 d D . . C 1
H15A H 0.500353 0.286318 -0.219766 0.094 Uiso 0.573(9) 1 calc R . . C 1
H15B H 0.605771 0.365312 -0.215400 0.094 Uiso 0.573(9) 1 calc R . . C 1
C15B C 0.526(3) 0.298(3) -0.175(2) 0.078(3) Uani 0.427(9) 1 d D . . C 2
H15C H 0.464122 0.244341 -0.195953 0.094 Uiso 0.427(9) 1 calc R . . C 2
H15D H 0.523205 0.316852 -0.133789 0.094 Uiso 0.427(9) 1 calc R . . C 2
C16A C 0.559(2) 0.387(2) -0.1375(16) 0.078(3) Uani 0.573(9) 1 d . . . C 1
H16A H 0.553280 0.357065 -0.109341 0.118 Uiso 0.573(9) 1 calc GR . . C 1
H16B H 0.504187 0.396032 -0.142133 0.118 Uiso 0.573(9) 1 calc GR . . C 1
H16C H 0.616512 0.447675 -0.124274 0.118 Uiso 0.573(9) 1 calc GR . . C 1
C16B C 0.545(3) 0.372(3) -0.194(2) 0.078(3) Uani 0.427(9) 1 d . . . C 2
H16D H 0.599896 0.428648 -0.168402 0.118 Uiso 0.427(9) 1 calc GR . . C 2
H16E H 0.490305 0.381558 -0.194584 0.118 Uiso 0.427(9) 1 calc GR . . C 2
H16F H 0.558619 0.357344 -0.232882 0.118 Uiso 0.427(9) 1 calc GR . . C 2
C17 C 0.9402(8) 0.3565(9) -0.0123(6) 0.049(3) Uani 1 1 d . . . . .
H17A H 0.991862 0.403992 0.020486 0.059 Uiso 1 1 calc R . . . .
H17B H 0.933107 0.295188 -0.015912 0.059 Uiso 1 1 calc R . . . .
C18 C 0.9651(9) 0.3765(10) -0.0673(7) 0.054(3) Uani 1 1 d . . . . .
H18A H 0.913474 0.328920 -0.099981 0.064 Uiso 1 1 calc R . . . .
H18B H 0.971934 0.437709 -0.063623 0.064 Uiso 1 1 calc R . . . .
C19 C 1.0572(11) 0.3759(12) -0.0786(8) 0.066(4) Uani 1 1 d . . . . .
H19A H 1.109694 0.425134 -0.046782 0.080 Uiso 1 1 calc R . . . .
H19B H 1.051470 0.315452 -0.081217 0.080 Uiso 1 1 calc R . . . .
C20 C 1.0770(15) 0.3926(14) -0.1346(10) 0.090(7) Uani 1 1 d . . . . .
H20A H 1.019611 0.352395 -0.164090 0.135 Uiso 1 1 calc GR . . . .
H20B H 1.126981 0.378604 -0.146779 0.135 Uiso 1 1 calc GR . . . .
H20C H 1.097021 0.457613 -0.128962 0.135 Uiso 1 1 calc GR . . . .
C21 C 0.7067(7) 0.3485(8) 0.1952(5) 0.039(2) Uani 1 1 d . . . . .
H21A H 0.657614 0.342629 0.167658 0.046 Uiso 1 1 calc R . . . .
H21B H 0.676550 0.327291 0.225731 0.046 Uiso 1 1 calc R . . . .
C22 C 0.7814(7) 0.4488(7) 0.2212(5) 0.033(2) Uani 1 1 d . . . . .
H22A H 0.751207 0.485896 0.239168 0.040 Uiso 1 1 calc R . . . .
H22B H 0.809551 0.470249 0.190356 0.040 Uiso 1 1 calc R . . . .
C23 C 0.8596(8) 0.4671(8) 0.2658(6) 0.046(3) Uani 1 1 d . . . . .
H23A H 0.888009 0.427811 0.248758 0.055 Uiso 1 1 calc R . . . .
H23B H 0.832524 0.449619 0.298096 0.055 Uiso 1 1 calc R . . . .
C24 C 0.9380(9) 0.5708(9) 0.2889(7) 0.056(3) Uani 1 1 d . . . . .
H24A H 0.968407 0.587087 0.257687 0.085 Uiso 1 1 calc GR . . . .
H24B H 0.985003 0.580222 0.319051 0.085 Uiso 1 1 calc GR . . . .
H24C H 0.909859 0.610122 0.304627 0.085 Uiso 1 1 calc GR . . . .
C25 C 0.6910(14) -0.1423(16) 0.1262(9) 0.083(3) Uani 1 1 d . . . . .
H25A H 0.621233 -0.176900 0.118054 0.100 Uiso 1 1 calc R . . . .
H25B H 0.713000 -0.177277 0.096703 0.100 Uiso 1 1 calc R . . . .
C26 C 0.7268(13) -0.1376(16) 0.1849(9) 0.083(3) Uani 1 1 d . . . . .
H26A H 0.704221 -0.201420 0.184423 0.100 Uiso 1 1 calc R . . . .
H26B H 0.699511 -0.108146 0.213920 0.100 Uiso 1 1 calc R . . . .
C27 C 0.8373(13) -0.0817(16) 0.2032(9) 0.083(3) Uani 1 1 d . . . . .
H27A H 0.860417 -0.018667 0.201995 0.100 Uiso 1 1 calc R . . . .
H27B H 0.855249 -0.075367 0.242995 0.100 Uiso 1 1 calc R . . . .
C28 C 0.8827(13) -0.1272(16) 0.1658(8) 0.083(3) Uani 1 1 d . . . . .
H28A H 0.849492 -0.193643 0.159315 0.125 Uiso 1 1 calc GR . . . .
H28B H 0.948498 -0.100150 0.183930 0.125 Uiso 1 1 calc GR . . . .
H28C H 0.880386 -0.117981 0.129062 0.125 Uiso 1 1 calc GR . . . .
C29 C 0.2978(7) 0.1195(8) 0.1775(5) 0.034(2) Uani 1 1 d . . . . .
H29A H 0.297640 0.149629 0.217972 0.041 Uiso 1 1 calc R . . . .
H29B H 0.251926 0.123869 0.153491 0.041 Uiso 1 1 calc R . . . .
C30 C 0.2658(7) 0.0183(8) 0.1663(6) 0.039(2) Uani 1 1 d . . . . .
H30A H 0.307464 0.013260 0.193039 0.047 Uiso 1 1 calc R . . . .
H30B H 0.271179 -0.011173 0.126871 0.047 Uiso 1 1 calc R . . . .
C31 C 0.1628(8) -0.0336(9) 0.1738(7) 0.051(3) Uani 1 1 d . . . . .
H31A H 0.158762 -0.006753 0.214049 0.061 Uiso 1 1 calc R . . . .
H31B H 0.122207 -0.024058 0.149317 0.061 Uiso 1 1 calc R . . . .
C32 C 0.1267(9) -0.1355(8) 0.1588(7) 0.053(3) Uani 1 1 d . . . . .
H32A H 0.116751 -0.164903 0.117271 0.079 Uiso 1 1 calc GR . . . .
H32B H 0.066891 -0.162803 0.171693 0.079 Uiso 1 1 calc GR . . . .
H32C H 0.172745 -0.145392 0.177584 0.079 Uiso 1 1 calc GR . . . .
C33 C 0.7112(8) 0.2252(10) 0.2956(6) 0.048(3) Uani 1 1 d . . . . .
H33A H 0.745261 0.253319 0.268408 0.058 Uiso 1 1 calc R . . . .
H33B H 0.691299 0.267853 0.320152 0.058 Uiso 1 1 calc R . . . .
C34 C 0.7772(10) 0.2130(13) 0.3329(7) 0.059(4) Uani 1 1 d . . . . .
H34A H 0.768582 0.149698 0.315573 0.071 Uiso 1 1 calc R . . . .
H34B H 0.760450 0.219886 0.371203 0.071 Uiso 1 1 calc R . . . .
C35 C 0.8826(13) 0.2854(13) 0.3392(9) 0.082(6) Uani 1 1 d . . . . .
H35A H 0.888810 0.347656 0.347844 0.099 Uiso 1 1 calc R . . . .
H35B H 0.921065 0.287515 0.371497 0.099 Uiso 1 1 calc R . . . .
C36 C 0.9186(11) 0.2601(16) 0.2847(9) 0.081(6) Uani 1 1 d . . . . .
H36A H 0.892496 0.192676 0.268616 0.122 Uiso 1 1 calc GR . . . .
H36B H 0.987548 0.290151 0.293380 0.122 Uiso 1 1 calc GR . . . .
H36C H 0.899132 0.281047 0.257002 0.122 Uiso 1 1 calc GR . . . .
C37 C 0.3943(11) 0.0378(8) 0.3123(6) 0.052(3) Uani 1 1 d . . . . .
H37A H 0.408612 0.021272 0.273529 0.062 Uiso 0.573(9) 1 calc R . . C 1
H37B H 0.451308 0.061119 0.340790 0.062 Uiso 0.573(9) 1 calc R . . C 1
H37C H 0.382107 0.007008 0.270338 0.062 Uiso 0.427(9) 1 calc R . . C 2
H37D H 0.463704 0.073031 0.324714 0.062 Uiso 0.427(9) 1 calc R . . C 2
C38A C 0.3112(16) -0.0466(13) 0.3194(9) 0.035(4) Uani 0.573(9) 1 d . . . C 1
H38A H 0.296182 -0.028358 0.357823 0.042 Uiso 0.573(9) 1 calc R . . C 1
H38B H 0.254948 -0.069272 0.290545 0.042 Uiso 0.573(9) 1 calc R . . C 1
C38B C 0.361(3) -0.039(3) 0.336(2) 0.063(9) Uani 0.427(9) 1 d . . . C 2
H38C H 0.403320 -0.066564 0.331803 0.076 Uiso 0.427(9) 1 calc R . . C 2
H38D H 0.358338 -0.016255 0.377029 0.076 Uiso 0.427(9) 1 calc R . . C 2
C39A C 0.3356(18) -0.1220(17) 0.3122(13) 0.058(5) Uani 0.573(9) 1 d . . . C 1
H39A H 0.388799 -0.100132 0.343191 0.070 Uiso 0.573(9) 1 calc R . . C 1
H39B H 0.356939 -0.135029 0.275422 0.070 Uiso 0.573(9) 1 calc R . . C 1
C39B C 0.267(3) -0.106(3) 0.3016(18) 0.058(5) Uani 0.427(9) 1 d . . . C 2
H39C H 0.271023 -0.125897 0.260583 0.070 Uiso 0.427(9) 1 calc R . . C 2
H39D H 0.225888 -0.077562 0.306590 0.070 Uiso 0.427(9) 1 calc R . . C 2
C40A C 0.253(3) -0.213(2) 0.3134(18) 0.076(8) Uani 0.573(9) 1 d . . . C 1
H40A H 0.246586 -0.206977 0.353046 0.115 Uiso 0.573(9) 1 calc GR . . C 1
H40B H 0.265292 -0.264199 0.295826 0.115 Uiso 0.573(9) 1 calc GR . . C 1
H40C H 0.194731 -0.224343 0.291972 0.115 Uiso 0.573(9) 1 calc GR . . C 1
C40B C 0.225(4) -0.196(3) 0.323(3) 0.076(8) Uani 0.427(9) 1 d . . . C 2
H40D H 0.248698 -0.238018 0.304400 0.115 Uiso 0.427(9) 1 calc GR . . C 2
H40E H 0.156226 -0.228655 0.313993 0.115 Uiso 0.427(9) 1 calc GR . . C 2
H40F H 0.245822 -0.173924 0.364943 0.115 Uiso 0.427(9) 1 calc GR . . C 2
C41 C 0.5396(7) 0.4110(7) 0.2548(5) 0.031(2) Uani 1 1 d . . . . .
H41A H 0.578494 0.475005 0.255276 0.037 Uiso 1 1 calc R . . . .
H41B H 0.539879 0.368224 0.218170 0.037 Uiso 1 1 calc R . . . .
C42 C 0.4394(7) 0.3928(8) 0.2565(5) 0.034(2) Uani 1 1 d . . . . .
H42A H 0.436974 0.430493 0.294461 0.041 Uiso 1 1 calc R . . . .
H42B H 0.398037 0.326619 0.250923 0.041 Uiso 1 1 calc R . . . .
C43 C 0.4033(10) 0.4163(11) 0.2105(6) 0.055(3) Uani 1 1 d . . . . .
H43A H 0.445230 0.482282 0.215931 0.066 Uiso 1 1 calc R . . . .
H43B H 0.405659 0.378299 0.172575 0.066 Uiso 1 1 calc R . . . .
C44 C 0.3036(10) 0.3993(12) 0.2115(7) 0.059(3) Uani 1 1 d . . . . .
H44A H 0.264079 0.337705 0.213371 0.088 Uiso 1 1 calc GR . . . .
H44B H 0.278720 0.402759 0.176678 0.088 Uiso 1 1 calc GR . . . .
H44C H 0.303302 0.446482 0.245024 0.088 Uiso 1 1 calc GR . . . .
C45 C 0.1578(8) 0.1814(10) 0.3535(8) 0.059(4) Uani 1 1 d . . . . .
H45A H 0.159841 0.122627 0.338154 0.070 Uiso 1 1 calc R . . . .
H45B H 0.176714 0.204583 0.395603 0.070 Uiso 1 1 calc R . . . .
C46 C 0.0587(9) 0.1607(10) 0.3394(8) 0.056(4) Uani 1 1 d . . . . .
H46A H 0.040745 0.142287 0.297581 0.068 Uiso 1 1 calc R . . . .
H46B H 0.054686 0.217817 0.357910 0.068 Uiso 1 1 calc R . . . .
C47 C -0.0098(10) 0.0856(11) 0.3582(9) 0.068(5) Uani 1 1 d . . . . .
H47A H 0.014568 0.099561 0.398614 0.082 Uiso 1 1 calc R . . . .
H47B H -0.012271 0.026730 0.335256 0.082 Uiso 1 1 calc R . . . .
C48 C -0.1113(11) 0.0708(14) 0.3534(9) 0.074(5) Uani 1 1 d . . . . .
H48A H -0.111289 0.125743 0.379685 0.111 Uiso 1 1 calc GR . . . .
H48B H -0.151777 0.016560 0.363273 0.111 Uiso 1 1 calc GR . . . .
H48C H -0.135271 0.060586 0.314124 0.111 Uiso 1 1 calc GR . . . .
C49 C 0.1891(8) 0.5509(9) 0.3296(6) 0.045(3) Uani 1 1 d . . . . .
H49A H 0.179677 0.605686 0.341902 0.054 Uiso 1 1 calc R . . . .
H49B H 0.255405 0.572240 0.324906 0.054 Uiso 1 1 calc R . . . .
C50 C 0.1245(8) 0.4834(9) 0.2726(6) 0.047(3) Uani 1 1 d . . . . .
H50A H 0.135440 0.429521 0.259967 0.056 Uiso 1 1 calc R . . . .
H50B H 0.058338 0.460512 0.277791 0.056 Uiso 1 1 calc R . . . .
C51 C 0.1382(10) 0.5247(11) 0.2265(7) 0.058(3) Uani 1 1 d . . . . .
H51A H 0.203464 0.544920 0.219925 0.070 Uiso 1 1 calc R . . . .
H51B H 0.130058 0.580283 0.239740 0.070 Uiso 1 1 calc R . . . .
C52 C 0.0695(17) 0.4571(16) 0.1700(8) 0.096(7) Uani 1 1 d . . . . .
H52A H 0.085637 0.408270 0.152687 0.144 Uiso 1 1 calc GR . . . .
H52B H 0.073653 0.490579 0.143938 0.144 Uiso 1 1 calc GR . . . .
H52C H 0.005123 0.429270 0.177205 0.144 Uiso 1 1 calc GR . . . .
C53 C 0.4368(8) 0.8290(8) 0.5430(6) 0.041(2) Uani 1 1 d . . . . .
H53A H 0.503478 0.856988 0.561282 0.049 Uiso 0.573(9) 1 calc R . . C 1
H53B H 0.434433 0.816616 0.501530 0.049 Uiso 0.573(9) 1 calc R . . C 1
H53C H 0.475770 0.878506 0.579790 0.049 Uiso 0.427(9) 1 calc R . . C 2
H53D H 0.479053 0.824218 0.515880 0.049 Uiso 0.427(9) 1 calc R . . C 2
C54A C 0.4021(19) 0.901(2) 0.5674(15) 0.064(3) Uani 0.573(9) 1 d . . . C 1
H54A H 0.400969 0.910817 0.608389 0.077 Uiso 0.573(9) 1 calc R . . C 1
H54B H 0.448768 0.961263 0.564883 0.077 Uiso 0.573(9) 1 calc R . . C 1
C54B C 0.363(3) 0.853(3) 0.518(2) 0.064(3) Uani 0.427(9) 1 d . . . C 2
H54C H 0.322393 0.801886 0.481833 0.077 Uiso 0.427(9) 1 calc R . . C 2
H54D H 0.321478 0.858665 0.545559 0.077 Uiso 0.427(9) 1 calc R . . C 2
C55A C 0.3099(18) 0.877(2) 0.5391(14) 0.064(3) Uani 0.573(9) 1 d . . . C 1
H55A H 0.285599 0.915015 0.563505 0.077 Uiso 0.573(9) 1 calc R . . C 1
H55B H 0.265215 0.810624 0.532262 0.077 Uiso 0.573(9) 1 calc R . . C 1
C55B C 0.415(2) 0.941(3) 0.507(2) 0.064(3) Uani 0.427(9) 1 d . . . C 2
H55C H 0.448127 0.932025 0.475081 0.077 Uiso 0.427(9) 1 calc R . . C 2
H55D H 0.462122 0.989369 0.541350 0.077 Uiso 0.427(9) 1 calc R . . C 2
C56A C 0.3188(19) 0.892(2) 0.4844(14) 0.064(3) Uani 0.573(9) 1 d . . . C 1
H56A H 0.385086 0.933088 0.484849 0.096 Uiso 0.573(9) 1 calc GR . . C 1
H56B H 0.281249 0.920938 0.478724 0.096 Uiso 0.573(9) 1 calc GR . . C 1
H56C H 0.296087 0.832651 0.453087 0.096 Uiso 0.573(9) 1 calc GR . . C 1
C56B C 0.350(3) 0.974(3) 0.492(2) 0.064(3) Uani 0.427(9) 1 d . . . C 2
H56D H 0.317002 0.938548 0.452050 0.096 Uiso 0.427(9) 1 calc GR . . C 2
H56E H 0.386006 1.040132 0.497101 0.096 Uiso 0.427(9) 1 calc GR . . C 2
H56F H 0.303100 0.965674 0.516979 0.096 Uiso 0.427(9) 1 calc GR . . C 2
C57 C 0.1214(9) 0.4660(9) 0.5384(8) 0.059(4) Uani 1 1 d . . . . .
H57A H 0.176733 0.521984 0.565224 0.071 Uiso 0.573(9) 1 calc R . . C 1
H57B H 0.102738 0.483349 0.507780 0.071 Uiso 0.573(9) 1 calc R . . C 1
H57C H 0.116222 0.470542 0.578469 0.071 Uiso 0.427(9) 1 calc R . . C 2
H57D H 0.172291 0.526574 0.539192 0.071 Uiso 0.427(9) 1 calc R . . C 2
C58A C 0.0468(19) 0.4370(19) 0.5679(12) 0.058(4) Uani 0.573(9) 1 d . . . C 1
H58A H 0.028078 0.485735 0.577242 0.070 Uiso 0.573(9) 1 calc R . . C 1
H58B H 0.075100 0.440843 0.604745 0.070 Uiso 0.573(9) 1 calc R . . C 1
C58B C 0.037(2) 0.450(3) 0.5101(19) 0.074(8) Uani 0.427(9) 1 d . . . C 2
H58C H 0.041908 0.446982 0.470308 0.088 Uiso 0.427(9) 1 calc R . . C 2
H58D H 0.025753 0.502531 0.529243 0.088 Uiso 0.427(9) 1 calc R . . C 2
C59A C -0.0427(18) 0.3475(18) 0.5473(13) 0.063(8) Uani 0.573(9) 1 d D . . C 1
H59A H -0.088460 0.351063 0.572015 0.075 Uiso 0.573(9) 1 calc R . . C 1
H59B H -0.030906 0.297172 0.549365 0.075 Uiso 0.573(9) 1 calc R . . C 1
C59B C -0.049(2) 0.359(3) 0.5092(18) 0.074(8) Uani 0.427(9) 1 d D . . C 2
H59C H -0.103919 0.353814 0.487166 0.088 Uiso 0.427(9) 1 calc R . . C 2
H59D H -0.038495 0.308281 0.485715 0.088 Uiso 0.427(9) 1 calc R . . C 2
C60A C -0.082(2) 0.327(2) 0.4869(11) 0.058(4) Uani 0.573(9) 1 d D . . C 1
H60A H -0.104668 0.370439 0.486010 0.088 Uiso 0.573(9) 1 calc GR . . C 1
H60B H -0.135235 0.263369 0.471317 0.088 Uiso 0.573(9) 1 calc GR . . C 1
H60C H -0.033485 0.333200 0.463790 0.088 Uiso 0.573(9) 1 calc GR . . C 1
C60B C -0.082(3) 0.335(3) 0.5608(17) 0.074(8) Uani 0.427(9) 1 d D . . C 2
H60D H -0.028771 0.343008 0.585778 0.110 Uiso 0.427(9) 1 calc GR . . C 2
H60E H -0.132109 0.270352 0.548389 0.110 Uiso 0.427(9) 1 calc GR . . C 2
H60F H -0.105422 0.375816 0.581840 0.110 Uiso 0.427(9) 1 calc GR . . C 2
C61 C 0.1774(7) 0.1367(8) 0.4943(5) 0.037(2) Uani 1 1 d . . . . .
H61A H 0.158679 0.161243 0.530144 0.044 Uiso 1 1 calc R . . . .
H61B H 0.161139 0.158955 0.465717 0.044 Uiso 1 1 calc R . . . .
C62 C 0.1235(8) 0.0321(8) 0.4727(7) 0.052(3) Uani 1 1 d . . . . .
H62A H 0.056154 0.011475 0.460559 0.062 Uiso 1 1 calc R . . . .
H62B H 0.146298 0.008294 0.438462 0.062 Uiso 1 1 calc R . . . .
C63 C 0.1314(12) -0.0098(11) 0.5144(9) 0.076(5) Uani 1 1 d . . . . .
H63A H 0.106016 0.011268 0.548078 0.092 Uiso 1 1 calc R . . . .
H63B H 0.198676 0.011653 0.527574 0.092 Uiso 1 1 calc R . . . .
C64 C 0.0767(13) -0.1182(13) 0.4885(10) 0.079(5) Uani 1 1 d . U . . .
H64A H 0.017512 -0.141651 0.502467 0.119 Uiso 1 1 calc GR . . . .
H64B H 0.115355 -0.142529 0.499966 0.119 Uiso 1 1 calc GR . . . .
H64C H 0.063142 -0.138395 0.446655 0.119 Uiso 1 1 calc GR . . . .
C65 C 0.2051(9) 0.2203(9) 0.6552(6) 0.050(3) Uani 1 1 d . . . . .
H65A H 0.218443 0.186497 0.620016 0.060 Uiso 1 1 calc R . . . .
H65B H 0.231816 0.211894 0.687679 0.060 Uiso 1 1 calc R . . . .
C66 C 0.1035(11) 0.1780(11) 0.6510(8) 0.066(4) Uani 1 1 d . . . . .
H66A H 0.076793 0.109989 0.639427 0.079 Uiso 1 1 calc R . . . .
H66B H 0.076797 0.190187 0.620477 0.079 Uiso 1 1 calc R . . . .
C67 C 0.0716(12) 0.2142(13) 0.7085(9) 0.073(5) Uani 1 1 d . . . . .
H67A H 0.093301 0.197900 0.738643 0.088 Uiso 1 1 calc R . . . .
H67B H 0.100229 0.282540 0.721644 0.088 Uiso 1 1 calc R . . . .
C68 C -0.0351(14) 0.1703(17) 0.6981(11) 0.103(8) Uani 1 1 d . . . . .
H68A H -0.054798 0.192699 0.733636 0.155 Uiso 1 1 calc R . . . .
H68B H -0.056206 0.187180 0.668542 0.155 Uiso 1 1 calc R . . . .
H68C H -0.063117 0.102746 0.685500 0.155 Uiso 1 1 calc R . . . .
C69 C 0.5433(8) 0.2702(8) 0.6058(5) 0.036(2) Uani 1 1 d . . . . .
H69A H 0.493158 0.244595 0.572193 0.043 Uiso 1 1 calc R . . . .
H69B H 0.601660 0.276982 0.591632 0.043 Uiso 1 1 calc R . . . .
C70 C 0.5150(9) 0.2003(9) 0.6370(7) 0.049(3) Uani 1 1 d . . . . .
H70A H 0.523373 0.147610 0.614169 0.059 Uiso 1 1 calc R . . . .
H70B H 0.559137 0.230640 0.674168 0.059 Uiso 1 1 calc R . . . .
C71 C 0.4148(9) 0.1619(10) 0.6483(7) 0.053(3) Uani 1 1 d . . . . .
H71A H 0.408021 0.213121 0.675008 0.064 Uiso 1 1 calc R . . . .
H71B H 0.370377 0.136972 0.611946 0.064 Uiso 1 1 calc R . . . .
C72 C 0.3890(12) 0.0872(14) 0.6729(9) 0.074(5) Uani 1 1 d . . . . .
H72A H 0.398850 0.037803 0.647762 0.111 Uiso 1 1 calc GR . . . .
H72B H 0.322564 0.061858 0.676444 0.111 Uiso 1 1 calc GR . . . .
H72C H 0.428463 0.113005 0.710791 0.111 Uiso 1 1 calc GR . . . .

loop_
_atom_site_aniso_label
_atom_site_aniso_U_11
_atom_site_aniso_U_22
_atom_site_aniso_U_33
_atom_site_aniso_U_23
_atom_site_aniso_U_13
_atom_site_aniso_U_12
Hg2 0.02812(18) 0.0363(2) 0.0264(2) -0.00251(17) 0.00481(15) 0.01645(16)
Hg3 0.02689(18) 0.0356(2) 0.0294(2) -0.00442(18) 0.00114(16) 0.01183(16)
Hg4 0.03134(19) 0.0392(2) 0.0283(2) 0.00120(18) 0.00388(16) 0.01924(17)
Hg5 0.02941(18) 0.0315(2) 0.0379(3) 0.00242(18) 0.00778(16) 0.01539(16)
Hg6 0.02405(17) 0.0333(2) 0.0340(2) -0.00055(18) 0.00393(15) 0.01310(15)
Hg7 0.03127(19) 0.0401(2) 0.0287(2) 0.00309(19) 0.00657(16) 0.01436(17)
Hg20 0.02804(17) 0.02740(18) 0.0247(2) 0.00457(16) 0.00906(14) 0.01310(14)
Hg21 0.02619(17) 0.02735(18) 0.0278(2) 0.00338(16) 0.00243(14) 0.01229(14)
Hg22 0.02204(16) 0.03330(19) 0.0314(2) 0.00958(17) 0.00784(14) 0.01329(14)
Hg23 0.02794(17) 0.02861(18) 0.0314(2) 0.00564(17) 0.00632(15) 0.01649(15)
Hg24 0.02685(17) 0.02497(17) 0.0293(2) 0.00701(16) 0.00854(15) 0.01069(14)
Hg25 0.02644(17) 0.03083(19) 0.0294(2) 0.01008(17) 0.00601(14) 0.01391(14)
Au1 0.0236(2) 0.0290(3) 0.0246(3) -0.0022(2) 0.00321(19) 0.0125(2)
Au2 0.02812(18) 0.0363(2) 0.0264(2) -0.00251(17) 0.00481(15) 0.01645(16)
Au3 0.02689(18) 0.0356(2) 0.0294(2) -0.00442(18) 0.00114(16) 0.01183(16)
Au4 0.03134(19) 0.0392(2) 0.0283(2) 0.00120(18) 0.00388(16) 0.01924(17)
Au5 0.02941(18) 0.0315(2) 0.0379(3) 0.00242(18) 0.00778(16) 0.01539(16)
Au6 0.02405(17) 0.0333(2) 0.0340(2) -0.00055(18) 0.00393(15) 0.01310(15)
Au7 0.03127(19) 0.0401(2) 0.0287(2) 0.00309(19) 0.00657(16) 0.01436(17)
Au8 0.0397(2) 0.0374(2) 0.0391(3) 0.0031(2) 0.00454(18) 0.02205(18)
Au9 0.03151(19) 0.0394(2) 0.0301(2) 0.00120(19) 0.00423(16) 0.01952(17)
Au10 0.0328(2) 0.0386(2) 0.0337(3) 0.00345(19) 0.01064(17) 0.01594(17)
Au11 0.02794(19) 0.0397(2) 0.0325(3) -0.00516(19) 0.00700(16) 0.01346(17)
Au12 0.0362(2) 0.0523(3) 0.0324(3) 0.0016(2) 0.00387(18) 0.0263(2)
Au13 0.02655(18) 0.0363(2) 0.0275(2) 0.00091(17) 0.00503(15) 0.01522(15)
Au14 0.02913(17) 0.02881(18) 0.0272(2) 0.00429(16) 0.00879(15) 0.01470(15)
Au15 0.02825(18) 0.03026(19) 0.0309(2) 0.00682(17) 0.00945(15) 0.01227(15)
Au16 0.03246(19) 0.0316(2) 0.0317(2) 0.00889(18) 0.01171(16) 0.01448(16)
Au17 0.02820(18) 0.0321(2) 0.0427(3) 0.00908(19) 0.01466(17) 0.01241(16)
Au18 0.03045(19) 0.0377(2) 0.0386(3) 0.01281(19) 0.00927(16) 0.01970(16)
Au19 0.02780(18) 0.0330(2) 0.0372(3) 0.00852(18) 0.00306(16) 0.01317(15)
Au20 0.02804(17) 0.02740(18) 0.0247(2) 0.00457(16) 0.00906(14) 0.01310(14)
Au21 0.02619(17) 0.02735(18) 0.0278(2) 0.00338(16) 0.00243(14) 0.01229(14)
Au22 0.02204(16) 0.03330(19) 0.0314(2) 0.00958(17) 0.00784(14) 0.01329(14)
Au23 0.02794(17) 0.02861(18) 0.0314(2) 0.00564(17) 0.00632(15) 0.01649(15)
Au24 0.02685(17) 0.02497(17) 0.0293(2) 0.00701(16) 0.00854(15) 0.01069(14)
Au25 0.02644(17) 0.03083(19) 0.0294(2) 0.01008(17) 0.00601(14) 0.01391(14)
Au26 0.0212(2) 0.0234(2) 0.0231(3) 0.0053(2) 0.00651(18) 0.01076(18)
S1 0.0501(15) 0.0450(15) 0.0418(17) 0.0085(13) 0.0150(12) 0.0284(12)
S2 0.0441(14) 0.0362(13) 0.073(2) 0.0121(15) 0.0143(14) 0.0223(12)
S3 0.0278(10) 0.0392(13) 0.0412(16) 0.0042(12) 0.0062(10) 0.0174(10)
S4 0.0357(11) 0.0407(13) 0.0298(14) 0.0066(11) 0.0073(10) 0.0204(10)
S5 0.0396(13) 0.0463(15) 0.0364(17) -0.0004(13) 0.0146(12) 0.0084(12)
S6 0.0223(10) 0.0368(12) 0.0354(15) -0.0052(11) 0.0027(9) 0.0121(9)
S7 0.0343(12) 0.0616(17) 0.0328(15) 0.0047(13) 0.0063(10) 0.0288(12)
S8 0.0268(10) 0.0324(11) 0.0293(13) -0.0011(10) 0.0052(9) 0.0141(9)
S9 0.0395(13) 0.0539(16) 0.0342(15) 0.0087(13) 0.0095(11) 0.0291(12)
S10 0.0340(11) 0.0348(12) 0.0317(14) 0.0053(11) 0.0105(10) 0.0113(10)
S11 0.0291(10) 0.0311(11) 0.0277(13) 0.0045(10) 0.0092(9) 0.0147(9)
S12 0.0307(11) 0.0322(11) 0.0358(15) 0.0005(11) -0.0029(10) 0.0134(9)
S13 0.0318(11) 0.0380(13) 0.0422(16) 0.0107(12) 0.0053(10) 0.0179(10)
S14 0.0386(12) 0.0396(13) 0.0350(14) 0.0104(11) 0.0119(10) 0.0266(10)
S15 0.0240(10) 0.0350(12) 0.0470(17) 0.0075(12) 0.0099(10) 0.0123(9)
S16 0.0301(10) 0.0277(10) 0.0291(13) 0.0077(10) 0.0086(9) 0.0130(9)
S17 0.0327(11) 0.0363(13) 0.0353(15) 0.0054(11) 0.0132(10) 0.0120(10)
S18 0.0333(11) 0.0382(12) 0.0283(13) 0.0115(11) 0.0083(9) 0.0180(10)
C1 0.106(9) 0.095(8) 0.092(9) 0.038(8) 0.021(7) 0.062(7)
C2A 0.106(9) 0.095(8) 0.092(9) 0.038(8) 0.021(7) 0.062(7)
C2B 0.106(9) 0.095(8) 0.092(9) 0.038(8) 0.021(7) 0.062(7)
C3A 0.106(9) 0.095(8) 0.092(9) 0.038(8) 0.021(7) 0.062(7)
C3B 0.106(9) 0.095(8) 0.092(9) 0.038(8) 0.021(7) 0.062(7)
C4 0.106(9) 0.095(8) 0.092(9) 0.038(8) 0.021(7) 0.062(7)
C5 0.053(7) 0.045(7) 0.080(12) -0.004(7) 0.012(7) 0.023(6)
C6 0.066(9) 0.071(10) 0.107(17) 0.021(11) 0.013(10) 0.045(9)
C7 0.091(12) 0.074(11) 0.072(12) 0.037(10) 0.028(10) 0.044(9)
C8 0.090(13) 0.071(11) 0.103(17) 0.029(11) 0.027(12) 0.044(10)
C9 0.028(5) 0.043(6) 0.041(7) -0.006(5) -0.007(4) 0.012(4)
C10 0.027(5) 0.058(7) 0.040(7) 0.006(6) 0.001(4) 0.021(5)
C11 0.056(7) 0.055(8) 0.046(9) -0.006(7) -0.004(6) 0.025(6)
C12 0.058(8) 0.086(11) 0.053(10) 0.013(8) -0.001(7) 0.045(8)
C13 0.090(7) 0.077(7) 0.093(9) 0.036(6) 0.021(6) 0.057(6)
C14 0.090(7) 0.077(7) 0.093(9) 0.036(6) 0.021(6) 0.057(6)
C15A 0.090(7) 0.077(7) 0.093(9) 0.036(6) 0.021(6) 0.057(6)
C15B 0.090(7) 0.077(7) 0.093(9) 0.036(6) 0.021(6) 0.057(6)
C16A 0.090(7) 0.077(7) 0.093(9) 0.036(6) 0.021(6) 0.057(6)
C16B 0.090(7) 0.077(7) 0.093(9) 0.036(6) 0.021(6) 0.057(6)
C17 0.040(6) 0.048(7) 0.046(8) 0.004(6) 0.007(5) 0.018(5)
C18 0.047(6) 0.049(7) 0.057(9) 0.014(7) 0.015(6) 0.019(5)
C19 0.054(8) 0.064(9) 0.079(12) 0.027(9) 0.024(8) 0.025(7)
C20 0.093(13) 0.072(11) 0.102(17) 0.032(11) 0.061(13) 0.034(10)
C21 0.024(4) 0.041(6) 0.043(7) -0.001(5) 0.006(4) 0.019(4)
C22 0.033(5) 0.035(5) 0.023(5) 0.000(4) 0.003(4) 0.016(4)
C23 0.044(6) 0.034(6) 0.037(7) -0.006(5) -0.007(5) 0.013(5)
C24 0.043(6) 0.043(7) 0.057(9) 0.000(6) 0.000(6) 0.012(5)
C25 0.079(6) 0.116(8) 0.065(6) 0.012(5) -0.006(4) 0.069(6)
C26 0.079(6) 0.116(8) 0.065(6) 0.012(5) -0.006(4) 0.069(6)
C27 0.079(6) 0.116(8) 0.065(6) 0.012(5) -0.006(4) 0.069(6)
C28 0.079(6) 0.116(8) 0.065(6) 0.012(5) -0.006(4) 0.069(6)
C29 0.029(4) 0.042(6) 0.027(6) 0.006(5) 0.007(4) 0.018(4)
C30 0.025(4) 0.038(5) 0.051(7) 0.008(5) 0.012(4) 0.017(4)
C31 0.033(5) 0.042(6) 0.063(9) 0.004(6) 0.019(5) 0.016(5)
C32 0.046(6) 0.036(6) 0.061(9) 0.006(6) 0.023(6) 0.014(5)
C33 0.041(6) 0.063(8) 0.041(7) 0.007(6) 0.007(5) 0.031(6)
C34 0.051(7) 0.098(12) 0.042(8) 0.023(8) 0.010(6) 0.048(8)
C35 0.083(11) 0.072(11) 0.071(13) -0.011(9) -0.026(10) 0.046(9)
C36 0.051(8) 0.112(15) 0.095(15) 0.058(13) 0.017(8) 0.036(9)
C37 0.076(9) 0.028(5) 0.048(8) 0.008(5) 0.025(7) 0.024(6)
C38A 0.037(10) 0.024(10) 0.037(12) 0.012(8) 0.006(8) 0.009(8)
C38B 0.08(2) 0.06(2) 0.07(3) 0.015(19) 0.01(2) 0.05(2)
C39A 0.062(11) 0.044(10) 0.075(15) 0.023(10) 0.034(11) 0.028(9)
C39B 0.062(11) 0.044(10) 0.075(15) 0.023(10) 0.034(11) 0.028(9)
C40A 0.11(2) 0.037(12) 0.10(2) 0.023(14) 0.072(17) 0.047(11)
C40B 0.11(2) 0.037(12) 0.10(2) 0.023(14) 0.072(17) 0.047(11)
C41 0.033(5) 0.031(5) 0.024(5) 0.006(4) 0.010(4) 0.014(4)
C42 0.037(5) 0.037(5) 0.025(6) -0.001(4) 0.007(4) 0.023(4)
C43 0.051(7) 0.073(9) 0.041(8) 0.008(7) 0.005(6) 0.038(7)
C44 0.058(8) 0.075(9) 0.044(8) 0.011(7) 0.004(6) 0.039(7)
C45 0.033(6) 0.049(7) 0.093(12) 0.032(8) -0.001(6) 0.015(5)
C46 0.040(6) 0.057(8) 0.075(11) 0.029(8) 0.013(6) 0.022(6)
C47 0.049(7) 0.061(9) 0.101(14) 0.050(10) 0.008(8) 0.019(6)
C48 0.051(8) 0.083(11) 0.089(14) 0.044(11) 0.008(8) 0.025(8)
C49 0.037(5) 0.044(6) 0.054(8) 0.022(6) -0.002(5) 0.017(5)
C50 0.036(5) 0.055(7) 0.047(8) 0.016(6) 0.005(5) 0.021(5)
C51 0.056(7) 0.061(8) 0.051(9) 0.012(7) 0.006(6) 0.029(7)
C52 0.113(16) 0.091(14) 0.047(11) 0.013(10) -0.008(10) 0.028(12)
C53 0.048(6) 0.034(5) 0.045(7) 0.010(5) 0.015(5) 0.026(5)
C54A 0.057(6) 0.065(7) 0.090(10) 0.041(7) 0.029(6) 0.037(6)
C54B 0.057(6) 0.065(7) 0.090(10) 0.041(7) 0.029(6) 0.037(6)
C55A 0.057(6) 0.065(7) 0.090(10) 0.041(7) 0.029(6) 0.037(6)
C55B 0.057(6) 0.065(7) 0.090(10) 0.041(7) 0.029(6) 0.037(6)
C56A 0.057(6) 0.065(7) 0.090(10) 0.041(7) 0.029(6) 0.037(6)
C56B 0.057(6) 0.065(7) 0.090(10) 0.041(7) 0.029(6) 0.037(6)
C57 0.038(6) 0.044(7) 0.093(13) 0.012(7) 0.022(7) 0.026(5)
C58A 0.070(11) 0.065(11) 0.044(11) 0.008(9) 0.016(9) 0.043(10)
C58B 0.033(9) 0.085(17) 0.066(17) -0.018(13) -0.007(9) 0.028(10)
C59A 0.040(12) 0.056(14) 0.09(2) 0.040(16) 0.002(14) 0.015(11)
C59B 0.033(9) 0.085(17) 0.066(17) -0.018(13) -0.007(9) 0.028(10)
C60A 0.070(11) 0.065(11) 0.044(11) 0.008(9) 0.016(9) 0.043(10)
C60B 0.033(9) 0.085(17) 0.066(17) -0.018(13) -0.007(9) 0.028(10)
C61 0.025(4) 0.040(6) 0.037(6) 0.009(5) 0.016(4) 0.012(4)
C62 0.034(5) 0.033(6) 0.069(10) 0.007(6) 0.008(6) 0.008(4)
C63 0.062(9) 0.053(9) 0.093(15) 0.026(9) 0.011(9) 0.012(7)
C64 0.075(8) 0.070(8) 0.087(9) 0.029(7) 0.020(7) 0.031(6)
C65 0.052(7) 0.039(6) 0.044(8) 0.017(6) 0.015(6) 0.009(5)
C66 0.057(8) 0.057(8) 0.079(12) 0.026(8) 0.014(8) 0.023(7)
C67 0.066(9) 0.070(10) 0.082(13) 0.038(10) 0.014(8) 0.024(8)
C68 0.070(11) 0.100(16) 0.094(17) 0.000(13) 0.033(11) 0.025(11)
C69 0.042(5) 0.036(5) 0.040(7) 0.018(5) 0.018(5) 0.024(4)
C70 0.055(7) 0.038(6) 0.069(10) 0.025(6) 0.023(6) 0.030(5)
C71 0.047(6) 0.052(7) 0.065(10) 0.031(7) 0.020(6) 0.021(6)
C72 0.067(9) 0.088(12) 0.089(14) 0.062(11) 0.027(9) 0.037(9)

loop_
_atom_type_symbol
_atom_type_description
_atom_type_scat_dispersion_real
_atom_type_scat_dispersion_imag
_atom_type_scat_source
C C 0.0181 0.0091 'International Tables Vol C Tables 4.2.6.8 and 6.1.1.4'
H H 0.0000 0.0000 'International Tables Vol C Tables 4.2.6.8 and 6.1.1.4'
Au Au -4.4197 7.2980 'International Tables Vol C Tables 4.2.6.8 and 6.1.1.4'
Hg Hg -4.2923 7.6849 'International Tables Vol C Tables 4.2.6.8 and 6.1.1.4'
S S 0.3331 0.5567 'International Tables Vol C Tables 4.2.6.8 and 6.1.1.4'

loop_
_exptl_crystal_face_index_h
_exptl_crystal_face_index_k
_exptl_crystal_face_index_l
_exptl_crystal_face_perp_dist
3 -10 11 0.0295
-2 4 12 0.2186
2 -4 -13 0.2115
9 0 0 0.0199
-9 0 0 0.0199
4 -11 10 0.0197
7 -10 10 0.0181
0 10 -9 0.0197

loop_
_geom_angle_atom_site_label_1
_geom_angle_atom_site_label_2
_geom_angle_atom_site_label_3
_geom_angle
_geom_angle_site_symmetry_1
_geom_angle_site_symmetry_3
Hg3 Hg2 Au13 60.980(14) . .
Hg4 Hg2 Hg3 110.170(19) 2_655 .
Hg4 Hg2 Au13 170.241(19) 2_655 .
Hg5 Hg2 Au13 113.488(16) 2_655 .
Hg6 Hg2 Au13 114.923(19) 2_655 .
Hg7 Hg2 Hg3 56.606(15) 2_655 .
Hg7 Hg2 Au13 60.895(15) 2_655 .
Au8 Hg2 Au13 123.423(18) 2_655 .
Au9 Hg2 Au8 67.996(15) 2_655 2_655
Au9 Hg2 Au13 124.393(17) 2_655 .
S8 Hg2 Hg3 97.96(6) . .
S8 Hg2 Hg4 145.48(6) . 2_655
S8 Hg2 Hg5 122.57(6) . 2_655
S8 Hg2 Hg6 128.59(6) . 2_655
S8 Hg2 Hg7 100.51(7) . 2_655
S8 Hg2 Au8 87.48(7) . 2_655
S8 Hg2 Au9 89.59(6) . 2_655
S8 Hg2 Au13 44.06(6) . .
Hg2 Hg3 Hg4 107.993(17) . .
Hg2 Hg3 Hg6 106.095(19) . .
Hg2 Hg3 Au11 114.92(2) . .
Hg2 Hg3 Au12 120.585(19) . .
Hg2 Hg3 Au13 65.405(14) . .
Hg4 Hg3 Au11 112.283(18) . .
Hg4 Hg3 Au12 63.611(16) . .
Hg4 Hg3 Au13 119.005(19) . .
Hg5 Hg3 Hg4 105.084(19) 2_655 .
Hg5 Hg3 Au11 60.565(15) 2_655 .
Hg5 Hg3 Au12 168.69(2) 2_655 .
Hg5 Hg3 Au13 118.177(18) 2_655 .
Hg6 Hg3 Hg4 59.944(15) . .
Hg6 Hg3 Au11 59.373(14) . .
Hg6 Hg3 Au12 114.648(19) . .
Hg6 Hg3 Au13 171.134(18) . .
Hg7 Hg3 Hg2 61.393(15) 2_655 .
Hg7 Hg3 Hg4 61.682(16) 2_655 .
Hg7 Hg3 Hg6 110.375(19) 2_655 .
Hg7 Hg3 Au11 168.69(2) 2_655 .
Hg7 Hg3 Au12 64.791(16) 2_655 .
Hg7 Hg3 Au13 63.949(15) 2_655 .
Au12 Hg3 Au11 122.505(17) . .
Au12 Hg3 Au13 69.943(16) . .
Au13 Hg3 Au11 125.528(18) . .
S6 Hg3 Hg2 127.98(6) . .
S6 Hg3 Hg4 123.93(6) . .
S6 Hg3 Hg5 99.59(8) . 2_655
S6 Hg3 Hg6 97.60(7) . .
S6 Hg3 Hg7 146.85(8) . 2_655
S6 Hg3 Au11 44.32(7) . .
S6 Hg3 Au12 87.87(7) . .
S6 Hg3 Au13 90.04(7) . .
Hg2 Hg4 Hg3 108.933(19) 2_655 .
Hg2 Hg4 Hg5 62.719(16) 2_655 .
Hg2 Hg4 Hg6 61.655(16) 2_655 .
Hg2 Hg4 Au8 64.807(16) 2_655 .
Hg2 Hg4 Au9 62.669(15) 2_655 .
Hg2 Hg4 Au12 168.78(2) 2_655 .
Hg3 Hg4 Au8 169.130(19) . .
Hg3 Hg4 Au9 117.815(19) . .
Hg3 Hg4 Au12 60.394(15) . .
Hg5 Hg4 Hg3 105.067(17) . .
Hg5 Hg4 Hg6 109.504(18) . .
Hg5 Hg4 Au8 64.346(15) . .
Hg5 Hg4 Au9 118.335(19) . .
Hg5 Hg4 Au12 114.882(19) . .
Hg6 Hg4 Hg3 59.416(15) . .
Hg6 Hg4 Au8 120.23(2) . .
Hg6 Hg4 Au9 65.128(15) . .
Hg6 Hg4 Au12 111.478(19) . .
Hg7 Hg4 Hg3 55.679(14) 2_655 .
Hg7 Hg4 Hg6 105.052(18) 2_655 .
Hg7 Hg4 Au8 116.829(18) 2_655 .
Hg7 Hg4 Au9 169.56(2) 2_655 .
Hg7 Hg4 Au12 61.680(15) 2_655 .
Au8 Hg4 Au12 125.07(2) . .
Au9 Hg4 Au8 68.225(15) . .
Au9 Hg4 Au12 124.062(17) . .
S7 Hg4 Hg2 144.62(7) . 2_655
S7 Hg4 Hg3 97.09(8) . .
S7 Hg4 Hg5 133.28(8) . .
S7 Hg4 Hg6 117.19(8) . .
S7 Hg4 Hg7 104.12(7) . 2_655
S7 Hg4 Au8 92.45(8) . .
S7 Hg4 Au9 84.29(7) . .
S7 Hg4 Au12 45.57(7) . .
Hg2 Hg5 Au8 61.362(14) 2_655 .
Hg3 Hg5 Au8 112.859(19) 2_655 .
Hg4 Hg5 Au8 60.640(14) . .
Hg6 Hg5 Hg4 110.833(18) 2_655 .
Hg6 Hg5 Au8 169.41(2) 2_655 .
Hg7 Hg5 Au8 113.496(18) 2_655 .
Au10 Hg5 Au8 125.469(19) 2_655 .
Au10 Hg5 Au11 68.392(15) 2_655 2_655
Au11 Hg5 Au8 124.820(18) 2_655 .
S2 Hg5 Hg2 105.16(8) . 2_655
S2 Hg5 Hg3 136.27(10) . 2_655
S2 Hg5 Hg4 93.81(8) . .
S2 Hg5 Hg6 145.05(8) . 2_655
S2 Hg5 Hg7 114.52(10) . 2_655
S2 Hg5 Au8 45.32(8) . .
S2 Hg5 Au10 84.08(9) . 2_655
S2 Hg5 Au11 95.69(8) . 2_655
Hg2 Hg6 Hg4 56.199(15) 2_655 .
Hg2 Hg6 Hg7 58.746(15) 2_655 .
Hg2 Hg6 Au9 59.079(13) 2_655 .
Hg2 Hg6 Au10 114.641(19) 2_655 .
Hg2 Hg6 Au11 170.79(2) 2_655 .
Hg3 Hg6 Hg4 60.640(16) . .
Hg3 Hg6 Hg7 108.351(17) . .
Hg3 Hg6 Au9 114.091(19) . .
Hg3 Hg6 Au10 120.401(19) . .
Hg3 Hg6 Au11 65.787(15) . .
Hg4 Hg6 Hg7 104.466(17) . .
Hg4 Hg6 Au9 59.688(14) . .
Hg4 Hg6 Au10 168.416(19) . .
Hg4 Hg6 Au11 118.42(2) . .
Hg5 Hg6 Hg3 62.063(16) 2_655 .
Hg5 Hg6 Hg4 110.313(18) 2_655 .
Hg5 Hg6 Hg7 61.530(16) 2_655 .
Hg5 Hg6 Au9 166.988(19) 2_655 .
Hg5 Hg6 Au10 64.236(16) 2_655 .
Hg5 Hg6 Au11 64.750(15) 2_655 .
Hg7 Hg6 Au9 111.058(18) . .
Hg7 Hg6 Au10 63.992(15) . .
Hg7 Hg6 Au11 119.648(19) . .
Au10 Hg6 Au9 123.802(18) . .
Au11 Hg6 Au9 126.384(17) . .
Au11 Hg6 Au10 69.545(16) . .
S3 Hg6 Hg2 101.21(7) . 2_655
S3 Hg6 Hg3 118.83(8) . .
S3 Hg6 Hg4 94.14(7) . .
S3 Hg6 Hg5 148.36(7) . 2_655
S3 Hg6 Hg7 132.48(8) . .
S3 Hg6 Au9 44.63(7) . .
S3 Hg6 Au10 94.83(7) . .
S3 Hg6 Au11 86.30(7) . .
Hg2 Hg7 Hg6 59.791(15) 2_655 .
Hg2 Hg7 Au10 111.879(18) 2_655 .
Hg3 Hg7 Hg6 109.82(2) 2_655 .
Hg3 Hg7 Au10 168.60(2) 2_655 .
Hg4 Hg7 Hg6 104.756(19) 2_655 .
Hg4 Hg7 Au10 113.723(19) 2_655 .
Hg5 Hg7 Hg6 55.612(14) 2_655 .
Hg5 Hg7 Au10 60.781(14) 2_655 .
Hg6 Hg7 Au10 59.747(15) . .
Au12 Hg7 Au10 126.25(2) 2_655 .
Au13 Hg7 Au10 123.343(18) 2_655 .
Au13 Hg7 Au12 69.482(15) 2_655 2_655
S4 Hg7 Hg2 126.77(6) . 2_655
S4 Hg7 Hg3 146.19(7) . 2_655
S4 Hg7 Hg4 123.97(7) . 2_655
S4 Hg7 Hg5 98.96(7) . 2_655
S4 Hg7 Hg6 100.46(6) . .
S4 Hg7 Au10 45.17(7) . .
S4 Hg7 Au12 89.42(6) . 2_655
S4 Hg7 Au13 88.67(7) . 2_655
Hg21 Hg20 Au14 59.550(12) . .
Hg22 Hg20 Au14 115.727(16) 2_666 .
Hg23 Hg20 Hg21 56.887(13) 2_666 .
Hg23 Hg20 Au14 60.756(13) 2_666 .
Hg24 Hg20 Hg21 109.387(17) 2_666 .
Hg24 Hg20 Au14 168.123(18) 2_666 .
Hg25 Hg20 Au14 112.223(15) 2_666 .
Au16 Hg20 Au14 122.742(17) 2_666 .
Au16 Hg20 Au17 68.216(14) 2_666 2_666
Au17 Hg20 Au14 125.725(16) 2_666 .
S11 Hg20 Hg21 99.71(6) . .
S11 Hg20 Hg22 122.06(6) . 2_666
S11 Hg20 Hg23 95.52(6) . 2_666
S11 Hg20 Hg24 148.38(6) . 2_666
S11 Hg20 Hg25 130.12(6) . 2_666
S11 Hg20 Au14 43.47(6) . .
S11 Hg20 Au16 92.04(6) . 2_666
S11 Hg20 Au17 87.57(6) . 2_666
Hg20 Hg21 Hg24 107.583(16) . .
Hg20 Hg21 Au14 66.927(13) . .
Hg20 Hg21 Au15 120.117(16) . .
Hg20 Hg21 Au19 113.067(16) . .
Hg22 Hg21 Hg20 106.453(16) . .
Hg22 Hg21 Hg24 59.313(14) . .
Hg22 Hg21 Au14 172.732(17) . .
Hg22 Hg21 Au15 112.448(17) . .
Hg22 Hg21 Au19 60.713(14) . .
Hg23 Hg21 Hg20 60.924(13) 2_666 .
Hg23 Hg21 Hg22 109.778(18) 2_666 .
Hg23 Hg21 Hg24 61.525(14) 2_666 .
Hg23 Hg21 Au14 64.775(14) 2_666 .
Hg23 Hg21 Au15 63.923(13) 2_666 .
Hg23 Hg21 Au19 168.041(19) 2_666 .
Hg24 Hg21 Au14 118.818(16) . .
Hg24 Hg21 Au15 61.594(13) . .
Hg24 Hg21 Au19 114.120(17) . .
Hg25 Hg21 Hg24 104.402(17) 2_666 .
Hg25 Hg21 Au14 119.843(17) 2_666 .
Hg25 Hg21 Au15 165.97(2) 2_666 .
Hg25 Hg21 Au19 59.323(12) 2_666 .
Au14 Hg21 Au19 123.943(18) . .
Au15 Hg21 Au14 70.151(13) . .
Au15 Hg21 Au19 125.192(16) . .
S12 Hg21 Hg20 125.95(7) . .
S12 Hg21 Hg22 99.27(7) . .
S12 Hg21 Hg23 146.80(7) . 2_666
S12 Hg21 Hg24 126.40(7) . .
S12 Hg21 Hg25 99.32(7) . 2_666
S12 Hg21 Au14 87.37(7) . .
S12 Hg21 Au15 90.64(7) . .
S12 Hg21 Au19 45.12(6) . .
Hg20 Hg22 Hg23 58.390(13) 2_666 .
Hg20 Hg22 Au17 59.988(13) 2_666 .
Hg20 Hg22 Au18 113.663(18) 2_666 .
Hg20 Hg22 Au19 169.818(17) 2_666 .
Hg21 Hg22 Hg23 108.779(15) . .
Hg21 Hg22 Hg24 61.487(14) . .
Hg21 Hg22 Au17 115.625(17) . .
Hg21 Hg22 Au18 120.364(18) . .
Hg21 Hg22 Au19 64.726(14) . .
Hg23 Hg22 Au17 111.111(18) . .
Hg23 Hg22 Au18 63.648(13) . .
Hg23 Hg22 Au19 117.665(17) . .
Hg24 Hg22 Hg23 104.088(15) . .
Hg24 Hg22 Au17 61.160(13) . .
Hg24 Hg22 Au18 167.729(18) . .
Hg24 Hg22 Au19 119.577(18) . .
Hg25 Hg22 Hg21 62.339(14) 2_666 .
Hg25 Hg22 Hg23 61.526(14) 2_666 .
Hg25 Hg22 Hg24 110.835(16) 2_666 .
Hg25 Hg22 Au17 168.642(18) 2_666 .
Hg25 Hg22 Au18 63.963(14) 2_666 .
Hg25 Hg22 Au19 62.471(14) 2_666 .
Au18 Hg22 Au17 122.034(17) . .
Au19 Hg22 Au17 127.858(16) . .
Au19 Hg22 Au18 68.977(14) . .
S15 Hg22 Hg20 101.35(8) . 2_666
S15 Hg22 Hg21 120.16(7) . .
S15 Hg22 Hg23 130.91(7) . .
S15 Hg22 Hg24 96.01(7) . .
S15 Hg22 Hg25 147.11(7) . 2_666
S15 Hg22 Au17 44.20(7) . .
S15 Hg22 Au18 92.96(7) . .
S15 Hg22 Au19 88.15(8) . .
Hg20 Hg23 Hg22 60.311(14) 2_666 .
Hg20 Hg23 Au18 112.750(16) 2_666 .
Hg21 Hg23 Hg22 110.019(16) 2_666 .
Hg21 Hg23 Au18 169.659(19) 2_666 .
Hg22 Hg23 Au18 60.678(13) . .
Hg24 Hg23 Hg22 104.154(17) 2_666 .
Hg24 Hg23 Au18 113.509(18) 2_666 .
Hg25 Hg23 Hg22 55.706(13) 2_666 .
Hg25 Hg23 Au18 61.066(14) 2_666 .
Au14 Hg23 Au18 124.424(16) 2_666 .
Au15 Hg23 Au14 69.432(14) 2_666 2_666
Au15 Hg23 Au18 124.444(16) 2_666 .
S14 Hg23 Hg20 116.78(7) . 2_666
S14 Hg23 Hg21 144.63(7) . 2_666
S14 Hg23 Hg22 96.38(7) . .
S14 Hg23 Hg24 133.72(7) . 2_666
S14 Hg23 Hg25 103.61(7) . 2_666
S14 Hg23 Au14 83.49(7) . 2_666
S14 Hg23 Au15 95.11(7) . 2_666
S14 Hg23 Au18 45.24(7) . .
Hg20 Hg24 Hg21 109.842(17) 2_666 .
Hg20 Hg24 Hg22 62.450(14) 2_666 .
Hg20 Hg24 Hg25 63.329(14) 2_666 .
Hg20 Hg24 Au15 170.574(18) 2_666 .
Hg20 Hg24 Au16 62.589(14) 2_666 .
Hg20 Hg24 Au17 63.163(14) 2_666 .
Hg21 Hg24 Au15 61.356(14) . .
Hg21 Hg24 Au16 169.611(17) . .
Hg21 Hg24 Au17 117.052(17) . .
Hg22 Hg24 Hg21 59.200(14) . .
Hg22 Hg24 Au15 112.149(17) . .
Hg22 Hg24 Au16 118.441(18) . .
Hg22 Hg24 Au17 65.068(14) . .
Hg23 Hg24 Hg21 55.735(13) 2_666 .
Hg23 Hg24 Au15 61.999(13) 2_666 .
Hg23 Hg24 Au16 118.711(16) 2_666 .
Hg23 Hg24 Au17 169.736(18) 2_666 .
Hg25 Hg24 Hg21 105.657(15) . .
Hg25 Hg24 Hg22 110.462(16) . .
Hg25 Hg24 Au15 114.320(16) . .
Hg25 Hg24 Au16 64.986(14) . .
Hg25 Hg24 Au17 119.610(18) . .
Au15 Hg24 Au16 125.625(16) . .
Au15 Hg24 Au17 122.809(16) . .
Au16 Hg24 Au17 67.059(14) . .
S16 Hg24 Hg20 142.55(6) . 2_666
S16 Hg24 Hg21 105.46(6) . .
S16 Hg24 Hg22 131.30(6) . .
S16 Hg24 Hg23 99.00(6) . 2_666
S16 Hg24 Hg25 118.23(6) . .
S16 Hg24 Au15 46.88(6) . .
S16 Hg24 Au16 83.68(6) . .
S16 Hg24 Au17 89.94(6) . .
Hg20 Hg25 Au16 58.986(13) 2_666 .
Hg20 Hg25 Au19 116.278(18) 2_666 2_666
Hg21 Hg25 Au16 110.298(17) 2_666 .
Hg21 Hg25 Au19 65.070(13) 2_666 2_666
Hg22 Hg25 Hg24 110.626(18) 2_666 .
Hg22 Hg25 Au16 167.283(18) 2_666 .
Hg22 Hg25 Au19 64.401(14) 2_666 2_666
Hg23 Hg25 Au16 115.082(16) 2_666 .
Hg23 Hg25 Au19 120.437(17) 2_666 2_666
Hg24 Hg25 Au16 60.768(13) . .
Hg24 Hg25 Au19 169.968(18) . 2_666
Au18 Hg25 Au16 127.629(16) 2_666 .
Au19 Hg25 Au16 122.395(18) 2_666 .
Au19 Hg25 Au18 69.587(14) 2_666 2_666
S18 Hg25 Hg20 100.60(6) . 2_666
S18 Hg25 Hg21 129.39(7) . 2_666
S18 Hg25 Hg22 148.09(6) . 2_666
S18 Hg25 Hg23 121.45(7) . 2_666
S18 Hg25 Hg24 95.95(6) . .
S18 Hg25 Au16 44.48(6) . .
S18 Hg25 Au18 88.83(6) . 2_666
S18 Hg25 Au19 91.69(6) . 2_666
Au2 Au1 Au3 64.000(12) . .
Au2 Au1 Au4 119.627(13) . .
Au2 Au1 Au5 114.735(13) . .
Au2 Au1 Au6 115.780(12) . .
Au2 Au1 Au7 116.466(14) . .
Au3 Au1 Au4 64.920(13) . .
Au3 Au1 Au5 115.754(14) . .
Au3 Au1 Au6 63.899(13) . .
Au3 Au1 Au7 120.155(13) . .
Au4 Au1 Au5 64.035(13) . .
Au4 Au1 Au6 64.266(13) . .
Au4 Au1 Au7 115.779(13) . .
Au5 Au1 Au6 120.120(12) . .
Au5 Au1 Au7 115.674(14) . .
Au7 Au1 Au6 65.086(13) . .
Au1 Au2 Au3 58.339(12) . .
Au1 Au2 Au8 111.446(17) . 2_655
Au1 Au2 Au9 113.655(17) . 2_655
Au1 Au2 Au13 110.108(15) . .
Au3 Au2 Au8 115.135(18) . 2_655
Au3 Au2 Au9 171.87(2) . 2_655
Au3 Au2 Au13 60.980(14) . .
Au8 Au2 Au13 123.423(18) 2_655 .
Au9 Au2 Au8 67.996(15) 2_655 2_655
Au9 Au2 Au13 124.393(17) 2_655 .
S8 Au2 Au1 153.94(6) . .
S8 Au2 Au3 97.96(6) . .
S8 Au2 Au8 87.48(7) . 2_655
S8 Au2 Au9 89.59(6) . 2_655
S8 Au2 Au13 44.06(6) . .
Au1 Au3 Au2 57.661(12) . .
Au1 Au3 Au4 57.565(12) . .
Au1 Au3 Au6 58.243(12) . .
Au1 Au3 Au11 108.599(18) . .
Au1 Au3 Au12 112.423(18) . .
Au1 Au3 Au13 113.268(15) . .
Au2 Au3 Au4 107.993(17) . .
Au2 Au3 Au6 106.095(19) . .
Au2 Au3 Au11 114.92(2) . .
Au2 Au3 Au12 120.585(19) . .
Au2 Au3 Au13 65.405(14) . .
Au4 Au3 Au11 112.283(18) . .
Au4 Au3 Au12 63.611(16) . .
Au4 Au3 Au13 119.005(19) . .
Au6 Au3 Au4 59.944(15) . .
Au6 Au3 Au11 59.373(14) . .
Au6 Au3 Au12 114.648(19) . .
Au6 Au3 Au13 171.134(18) . .
Au12 Au3 Au11 122.505(17) . .
Au12 Au3 Au13 69.943(16) . .
Au13 Au3 Au11 125.528(18) . .
S6 Au3 Au1 152.88(8) . .
S6 Au3 Au2 127.98(6) . .
S6 Au3 Au4 123.93(6) . .
S6 Au3 Au6 97.60(7) . .
S6 Au3 Au11 44.32(7) . .
S6 Au3 Au12 87.87(7) . .
S6 Au3 Au13 90.04(7) . .
Au1 Au4 Au3 57.515(12) . .
Au1 Au4 Au5 57.986(12) . .
Au1 Au4 Au6 58.033(12) . .
Au1 Au4 Au8 112.330(17) . .
Au1 Au4 Au9 111.990(17) . .
Au1 Au4 Au12 109.630(16) . .
Au3 Au4 Au8 169.130(19) . .
Au3 Au4 Au9 117.815(19) . .
Au3 Au4 Au12 60.394(15) . .
Au5 Au4 Au3 105.067(17) . .
Au5 Au4 Au6 109.504(18) . .
Au5 Au4 Au8 64.346(15) . .
Au5 Au4 Au9 118.335(19) . .
Au5 Au4 Au12 114.882(19) . .
Au6 Au4 Au3 59.416(15) . .
Au6 Au4 Au8 120.23(2) . .
Au6 Au4 Au9 65.128(15) . .
Au6 Au4 Au12 111.478(19) . .
Au8 Au4 Au12 125.07(2) . .
Au9 Au4 Au8 68.225(15) . .
Au9 Au4 Au12 124.062(17) . .
S7 Au4 Au1 153.82(8) . .
S7 Au4 Au3 97.09(8) . .
S7 Au4 Au5 133.28(8) . .
S7 Au4 Au6 117.19(8) . .
S7 Au4 Au8 92.45(8) . .
S7 Au4 Au9 84.29(7) . .
S7 Au4 Au12 45.57(7) . .
Au1 Au5 Au4 57.978(12) . .
Au1 Au5 Au8 109.222(15) . .
Au1 Au5 Au10 111.435(17) . 2_655
Au1 Au5 Au11 112.160(17) . 2_655
Au4 Au5 Au8 60.640(14) . .
Au4 Au5 Au10 116.79(2) . 2_655
Au4 Au5 Au11 169.66(2) . 2_655
Au10 Au5 Au8 125.469(19) 2_655 .
Au10 Au5 Au11 68.392(15) 2_655 2_655
Au11 Au5 Au8 124.820(18) 2_655 .
S2 Au5 Au1 151.41(8) . .
S2 Au5 Au4 93.81(8) . .
S2 Au5 Au8 45.32(8) . .
S2 Au5 Au10 84.08(9) . 2_655
S2 Au5 Au11 95.69(8) . 2_655
Au1 Au6 Au3 57.858(11) . .
Au1 Au6 Au4 57.701(11) . .
Au1 Au6 Au7 57.344(11) . .
Au1 Au6 Au9 107.244(15) . .
Au1 Au6 Au10 112.111(16) . .
Au1 Au6 Au11 113.668(16) . .
Au3 Au6 Au4 60.640(16) . .
Au3 Au6 Au7 108.351(17) . .
Au3 Au6 Au9 114.091(19) . .
Au3 Au6 Au10 120.401(19) . .
Au3 Au6 Au11 65.787(15) . .
Au4 Au6 Au7 104.466(17) . .
Au4 Au6 Au9 59.688(14) . .
Au4 Au6 Au10 168.416(19) . .
Au4 Au6 Au11 118.42(2) . .
Au7 Au6 Au9 111.058(18) . .
Au7 Au6 Au10 63.992(15) . .
Au7 Au6 Au11 119.648(19) . .
Au10 Au6 Au9 123.802(18) . .
Au11 Au6 Au9 126.384(17) . .
Au11 Au6 Au10 69.545(16) . .
S3 Au6 Au1 150.48(7) . .
S3 Au6 Au3 118.83(8) . .
S3 Au6 Au4 94.14(7) . .
S3 Au6 Au7 132.48(8) . .
S3 Au6 Au9 44.63(7) . .
S3 Au6 Au10 94.83(7) . .
S3 Au6 Au11 86.30(7) . .
Au1 Au7 Au6 57.570(12) . .
Au1 Au7 Au10 108.693(17) . .
Au1 Au7 Au12 110.890(16) . 2_655
Au1 Au7 Au13 113.464(17) . 2_655
Au6 Au7 Au10 59.747(15) . .
Au6 Au7 Au12 167.69(2) . 2_655
Au6 Au7 Au13 117.661(19) . 2_655
Au12 Au7 Au10 126.25(2) 2_655 .
Au13 Au7 Au10 123.343(18) 2_655 .
Au13 Au7 Au12 69.482(15) 2_655 2_655
S4 Au7 Au1 153.77(7) . .
S4 Au7 Au6 100.46(6) . .
S4 Au7 Au10 45.17(7) . .
S4 Au7 Au12 89.42(6) . 2_655
S4 Au7 Au13 88.67(7) . 2_655
Hg2 Au8 Hg5 55.342(13) 2_655 .
Hg4 Au8 Hg5 55.013(13) . .
Au4 Au8 Hg2 52.253(14) . 2_655
Au4 Au8 Au5 55.013(13) . .
S1 Au8 Hg2 83.14(8) . 2_655
S1 Au8 Hg4 95.08(8) . .
S1 Au8 Hg5 137.74(8) . .
S1 Au8 Au4 95.08(8) . .
S1 Au8 Au5 137.74(8) . .
S1 Au8 S2 174.27(11) . .
S2 Au8 Hg2 101.14(8) . 2_655
S2 Au8 Hg4 90.57(8) . .
S2 Au8 Hg5 47.25(8) . .
S2 Au8 Au4 90.57(8) . .
S2 Au8 Au5 47.25(8) . .
Hg2 Au9 Hg4 53.404(14) 2_655 .
Hg2 Au9 Hg6 55.199(13) 2_655 .
Hg4 Au9 Hg6 55.184(13) . .
Au4 Au9 Au6 55.184(13) . .
S1 Au9 Hg2 85.60(8) . 2_655
S1 Au9 Hg4 95.64(8) . .
S1 Au9 Hg6 139.66(8) . .
S1 Au9 Au4 95.64(8) . .
S1 Au9 Au6 139.66(8) . .
S1 Au9 S3 172.33(10) . .
S3 Au9 Hg2 99.54(6) . 2_655
S3 Au9 Hg4 92.00(7) . .
S3 Au9 Hg6 46.81(6) . .
S3 Au9 Au4 92.00(7) . .
S3 Au9 Au6 46.81(6) . .
Hg5 Au10 Hg7 55.231(14) 2_655 .
Hg6 Au10 Hg7 56.262(14) . .
Au6 Au10 Hg5 52.725(13) . 2_655
Au6 Au10 Au7 56.262(14) . .
S4 Au10 Hg5 95.70(7) . 2_655
S4 Au10 Hg6 99.04(7) . .
S4 Au10 Hg7 47.20(7) . .
S4 Au10 Au6 99.04(7) . .
S4 Au10 Au7 47.20(7) . .
S5 Au10 Hg5 90.16(7) . 2_655
S5 Au10 Hg6 90.84(9) . .
S5 Au10 Hg7 141.60(8) . .
S5 Au10 Au6 90.84(9) . .
S5 Au10 Au7 141.60(8) . .
S5 Au10 S4 170.12(12) . .
Hg5 Au11 Hg3 54.521(13) 2_655 .
Hg6 Au11 Hg3 54.840(14) . .
Au6 Au11 Hg5 52.699(13) . 2_655
Au6 Au11 Au3 54.840(14) . .
S5 Au11 Hg3 139.93(8) . .
S5 Au11 Hg5 89.46(8) . 2_655
S5 Au11 Hg6 90.80(8) . .
S5 Au11 Au3 139.93(8) . .
S5 Au11 Au6 90.80(8) . .
S6 Au11 Hg3 46.09(6) . .
S6 Au11 Hg5 95.57(6) . 2_655
S6 Au11 Hg6 95.00(7) . .
S6 Au11 Au3 46.09(6) . .
S6 Au11 Au6 95.00(7) . .
S6 Au11 S5 173.89(10) . .
Hg3 Au12 Hg4 55.995(14) . .
Hg7 Au12 Hg4 55.028(14) 2_655 .
Au3 Au12 Hg7 52.196(14) . 2_655
Au3 Au12 Au4 55.995(14) . .
S7 Au12 Hg3 94.74(8) . .
S7 Au12 Hg4 47.40(7) . .
S7 Au12 Hg7 99.49(7) . 2_655
S7 Au12 Au3 94.74(8) . .
S7 Au12 Au4 47.40(7) . .
S9 Au12 Hg3 90.99(8) . .
S9 Au12 Hg4 139.30(7) . .
S9 Au12 Hg7 86.78(7) . 2_655
S9 Au12 Au3 90.99(8) . .
S9 Au12 Au4 139.30(7) . .
S9 Au12 S7 173.30(10) . .
Hg3 Au13 Hg2 53.615(13) . .
Hg7 Au13 Hg2 53.373(14) 2_655 .
Hg7 Au13 Hg3 51.699(13) 2_655 .
Au3 Au13 Au2 53.615(13) . .
Au14 Au13 Hg2 130.373(17) . .
Au14 Au13 Hg3 152.313(18) . .
Au14 Au13 Hg7 155.953(18) . 2_655
Au14 Au13 Au2 130.373(17) . .
Au14 Au13 Au3 152.313(18) . .
S8 Au13 Hg2 45.34(6) . .
S8 Au13 Hg3 92.38(7) . .
S8 Au13 Hg7 94.61(6) . 2_655
S8 Au13 Au2 45.34(6) . .
S8 Au13 Au3 92.38(7) . .
S8 Au13 Au14 85.05(7) . .
S9 Au13 Hg2 136.55(8) . .
S9 Au13 Hg3 89.61(7) . .
S9 Au13 Hg7 86.87(8) . 2_655
S9 Au13 Au2 136.55(8) . .
S9 Au13 Au3 89.61(7) . .
S9 Au13 Au14 93.04(8) . .
S9 Au13 S8 177.98(10) . .
Hg21 Au14 Hg20 53.523(11) . .
Hg23 Au14 Hg20 52.506(12) 2_666 .
Au13 Au14 Hg20 135.748(16) . .
Au13 Au14 Hg21 158.562(18) . .
Au13 Au14 Hg23 148.800(17) . 2_666
Au13 Au14 Au20 135.748(16) . .
Au13 Au14 Au21 158.562(18) . .
Au21 Au14 Hg23 52.033(12) . 2_666
Au21 Au14 Au20 53.523(11) . .
S10 Au14 Hg20 133.51(7) . .
S10 Au14 Hg21 81.84(7) . .
S10 Au14 Hg23 91.75(7) . 2_666
S10 Au14 Au13 90.54(7) . .
S10 Au14 Au20 133.51(7) . .
S10 Au14 Au21 81.84(7) . .
S10 Au14 S11 175.23(9) . .
S11 Au14 Hg20 44.70(6) . .
S11 Au14 Hg21 95.11(6) . .
S11 Au14 Hg23 89.21(7) . 2_666
S11 Au14 Au13 91.05(6) . .
S11 Au14 Au20 44.70(6) . .
S11 Au14 Au21 95.11(6) . .
Hg21 Au15 Hg24 57.049(13) . .
Au21 Au15 Hg23 52.655(12) . 2_666
Au21 Au15 Au24 57.049(13) . .
Au24 Au15 Hg23 56.224(12) . 2_666
S10 Au15 Hg21 82.47(7) . .
S10 Au15 Hg23 93.26(6) . 2_666
S10 Au15 Hg24 138.45(7) . .
S10 Au15 Au21 82.47(7) . .
S10 Au15 Au24 138.45(7) . .
S10 Au15 S16 171.26(9) . .
S16 Au15 Hg21 103.04(6) . .
S16 Au15 Hg23 95.48(6) . 2_666
S16 Au15 Hg24 48.69(6) . .
S16 Au15 Au21 103.04(6) . .
S16 Au15 Au24 48.69(6) . .
Hg20 Au16 Hg24 52.835(13) 2_666 .
Hg20 Au16 Hg25 56.128(12) 2_666 .
Hg24 Au16 Hg25 54.246(12) . .
Au24 Au16 Au25 54.246(12) . .
S17 Au16 Hg20 87.26(7) . 2_666
S17 Au16 Hg24 95.92(8) . .
S17 Au16 Hg25 141.56(8) . .
S17 Au16 Au24 95.92(8) . .
S17 Au16 Au25 141.56(8) . .
S17 Au16 S18 171.56(10) . .
S18 Au16 Hg20 99.88(6) . 2_666
S18 Au16 Hg24 92.00(7) . .
S18 Au16 Hg25 46.62(6) . .
S18 Au16 Au24 92.00(7) . .
S18 Au16 Au25 46.62(6) . .
Hg20 Au17 Hg22 54.767(12) 2_666 .
Hg20 Au17 Hg24 52.156(12) 2_666 .
Hg24 Au17 Hg22 53.772(12) . .
Au24 Au17 Au22 53.772(12) . .
S15 Au17 Hg20 97.96(6) . 2_666
S15 Au17 Hg22 45.92(6) . .
S15 Au17 Hg24 90.94(6) . .
S15 Au17 Au22 45.92(6) . .
S15 Au17 Au24 90.94(6) . .
S15 Au17 S17 174.15(9) . .
S17 Au17 Hg20 86.05(6) . 2_666
S17 Au17 Hg22 139.17(6) . .
S17 Au17 Hg24 94.90(7) . .
S17 Au17 Au22 139.17(6) . .
S17 Au17 Au24 94.90(7) . .
Hg22 Au18 Hg23 55.674(12) . .
Hg25 Au18 Hg23 54.959(12) 2_666 .
Au22 Au18 Hg25 52.186(12) . 2_666
Au22 Au18 Au23 55.674(12) . .
S13 Au18 Hg22 89.41(7) . .
S13 Au18 Hg23 139.61(7) . .
S13 Au18 Hg25 88.72(7) . 2_666
S13 Au18 Au22 89.41(7) . .
S13 Au18 Au23 139.61(7) . .
S13 Au18 S14 171.73(9) . .
S14 Au18 Hg22 93.16(6) . .
S14 Au18 Hg23 46.65(6) . .
S14 Au18 Hg25 99.07(6) . 2_666
S14 Au18 Au22 93.16(6) . .
S14 Au18 Au23 46.65(6) . .
Hg22 Au19 Hg21 54.560(13) . .
Hg25 Au19 Hg21 55.609(12) 2_666 .
Hg25 Au19 Hg22 53.132(12) 2_666 .
Au22 Au19 Au21 54.560(13) . .
S12 Au19 Hg21 47.10(6) . .
S12 Au19 Hg22 95.40(7) . .
S12 Au19 Hg25 97.66(6) . 2_666
S12 Au19 Au21 47.10(6) . .
S12 Au19 Au22 95.40(7) . .
S13 Au19 Hg21 140.53(7) . .
S13 Au19 Hg22 89.98(7) . .
S13 Au19 Hg25 90.66(7) . 2_666
S13 Au19 Au21 140.53(7) . .
S13 Au19 Au22 89.98(7) . .
S13 Au19 S12 171.66(9) . .
Au16 Au20 Au14 122.742(17) 2_666 .
Au16 Au20 Au17 68.216(14) 2_666 2_666
Au17 Au20 Au14 125.725(16) 2_666 .
Au21 Au20 Au14 59.550(12) . .
Au21 Au20 Au16 115.795(16) . 2_666
Au21 Au20 Au17 171.35(2) . 2_666
Au26 Au20 Au14 108.819(13) . .
Au26 Au20 Au16 112.984(15) . 2_666
Au26 Au20 Au17 113.295(16) . 2_666
Au26 Au20 Au21 58.283(11) . .
S11 Au20 Au14 43.47(6) . .
S11 Au20 Au16 92.04(6) . 2_666
S11 Au20 Au17 87.57(6) . 2_666
S11 Au20 Au21 99.71(6) . .
S11 Au20 Au26 151.68(6) . .
Au14 Au21 Au19 123.943(18) . .
Au15 Au21 Au14 70.151(13) . .
Au15 Au21 Au19 125.192(16) . .
Au20 Au21 Au14 66.927(13) . .
Au20 Au21 Au15 120.117(16) . .
Au20 Au21 Au19 113.067(16) . .
Au20 Au21 Au24 107.583(16) . .
Au22 Au21 Au14 172.732(17) . .
Au22 Au21 Au15 112.448(17) . .
Au22 Au21 Au19 60.713(14) . .
Au22 Au21 Au20 106.453(16) . .
Au22 Au21 Au24 59.313(14) . .
Au24 Au21 Au14 118.818(16) . .
Au24 Au21 Au15 61.594(13) . .
Au24 Au21 Au19 114.120(17) . .
Au26 Au21 Au14 114.742(14) . .
Au26 Au21 Au15 109.889(15) . .
Au26 Au21 Au19 108.438(15) . .
Au26 Au21 Au20 57.964(11) . .
Au26 Au21 Au22 58.082(11) . .
Au26 Au21 Au24 56.843(11) . .
S12 Au21 Au14 87.37(7) . .
S12 Au21 Au15 90.64(7) . .
S12 Au21 Au19 45.12(6) . .
S12 Au21 Au20 125.95(7) . .
S12 Au21 Au22 99.27(7) . .
S12 Au21 Au24 126.40(7) . .
S12 Au21 Au26 153.55(7) . .
Au18 Au22 Au17 122.034(17) . .
Au19 Au22 Au17 127.858(16) . .
Au19 Au22 Au18 68.977(14) . .
Au21 Au22 Au17 115.625(17) . .
Au21 Au22 Au18 120.364(18) . .
Au21 Au22 Au19 64.726(14) . .
Au21 Au22 Au23 108.779(15) . .
Au21 Au22 Au24 61.487(14) . .
Au23 Au22 Au17 111.111(18) . .
Au23 Au22 Au18 63.648(13) . .
Au23 Au22 Au19 117.665(17) . .
Au24 Au22 Au17 61.160(13) . .
Au24 Au22 Au18 167.729(18) . .
Au24 Au22 Au19 119.577(18) . .
Au24 Au22 Au23 104.088(15) . .
Au26 Au22 Au17 108.899(14) . .
Au26 Au22 Au18 111.811(14) . .
Au26 Au22 Au19 112.029(15) . .
Au26 Au22 Au21 58.452(10) . .
Au26 Au22 Au23 57.275(10) . .
Au26 Au22 Au24 57.721(10) . .
S15 Au22 Au17 44.20(7) . .
S15 Au22 Au18 92.96(7) . .
S15 Au22 Au19 88.15(8) . .
S15 Au22 Au21 120.16(7) . .
S15 Au22 Au23 130.91(7) . .
S15 Au22 Au24 96.01(7) . .
S15 Au22 Au26 152.12(7) . .
Au14 Au23 Au18 124.424(16) 2_666 .
Au15 Au23 Au14 69.432(14) 2_666 2_666
Au15 Au23 Au18 124.444(16) 2_666 .
Au22 Au23 Au14 120.112(17) . 2_666
Au22 Au23 Au15 165.851(19) . 2_666
Au22 Au23 Au18 60.678(13) . .
Au26 Au23 Au14 113.917(15) . 2_666
Au26 Au23 Au15 109.958(14) . 2_666
Au26 Au23 Au18 109.441(15) . .
Au26 Au23 Au22 57.462(11) . .
S14 Au23 Au14 83.49(7) . 2_666
S14 Au23 Au15 95.11(7) . 2_666
S14 Au23 Au18 45.24(7) . .
S14 Au23 Au22 96.38(7) . .
S14 Au23 Au26 153.07(7) . .
Au15 Au24 Au16 125.625(16) . .
Au15 Au24 Au17 122.809(16) . .
Au16 Au24 Au17 67.059(14) . .
Au21 Au24 Au15 61.356(14) . .
Au21 Au24 Au16 169.611(17) . .
Au21 Au24 Au17 117.052(17) . .
Au22 Au24 Au15 112.149(17) . .
Au22 Au24 Au16 118.441(18) . .
Au22 Au24 Au17 65.068(14) . .
Au22 Au24 Au21 59.200(14) . .
Au25 Au24 Au15 114.320(16) . .
Au25 Au24 Au16 64.986(14) . .
Au25 Au24 Au17 119.610(18) . .
Au25 Au24 Au21 105.657(15) . .
Au25 Au24 Au22 110.462(16) . .
Au26 Au24 Au15 110.497(15) . .
Au26 Au24 Au16 111.949(15) . .
Au26 Au24 Au17 112.637(15) . .
Au26 Au24 Au21 57.808(10) . .
Au26 Au24 Au22 58.346(10) . .
Au26 Au24 Au25 58.469(10) . .
S16 Au24 Au15 46.88(6) . .
S16 Au24 Au16 83.68(6) . .
S16 Au24 Au17 89.94(6) . .
S16 Au24 Au21 105.46(6) . .
S16 Au24 Au22 131.30(6) . .
S16 Au24 Au25 118.23(6) . .
S16 Au24 Au26 155.99(6) . .
Au18 Au25 Au16 127.629(16) 2_666 .
Au19 Au25 Au16 122.395(18) 2_666 .
Au19 Au25 Au18 69.587(14) 2_666 2_666
Au24 Au25 Au16 60.768(13) . .
Au24 Au25 Au18 116.939(18) . 2_666
Au24 Au25 Au19 169.968(18) . 2_666
Au26 Au25 Au16 107.868(14) . .
Au26 Au25 Au18 111.586(16) . 2_666
Au26 Au25 Au19 113.457(15) . 2_666
Au26 Au25 Au24 57.675(11) . .
S18 Au25 Au16 44.48(6) . .
S18 Au25 Au18 88.83(6) . 2_666
S18 Au25 Au19 91.69(6) . 2_666
S18 Au25 Au24 95.95(6) . .
S18 Au25 Au26 151.59(6) . .
Au20 Au26 Au21 63.753(12) . .
Au20 Au26 Au25 114.695(12) . .
Au22 Au26 Au20 115.534(12) . .
Au22 Au26 Au21 63.466(12) . .
Au22 Au26 Au25 119.996(11) . .
Au23 Au26 Au20 116.876(12) . .
Au23 Au26 Au21 119.901(12) . .
Au23 Au26 Au22 65.263(12) . .
Au23 Au26 Au25 115.639(13) . .
Au24 Au26 Au20 119.722(12) . .
Au24 Au26 Au21 65.349(12) . .
Au24 Au26 Au22 63.933(11) . .
Au24 Au26 Au23 115.245(12) . .
Au24 Au26 Au25 63.856(11) . .
Au25 Au26 Au21 115.889(12) . .
Au9 S1 Au8 99.52(11) . .
C1 S1 Au8 105.6(8) . .
C1 S1 Au9 102.8(7) . .
Au8 S2 Hg5 87.44(11) . .
Au8 S2 Au5 87.44(11) . .
C5 S2 Hg5 112.0(6) . .
C5 S2 Au5 112.0(6) . .
C5 S2 Au8 105.0(6) . .
Au9 S3 Hg6 88.56(9) . .
Au9 S3 Au6 88.56(9) . .
C9 S3 Hg6 102.5(4) . .
C9 S3 Au6 102.5(4) . .
C9 S3 Au9 103.2(4) . .
Au10 S4 Hg7 87.63(9) . .
Au10 S4 Au7 87.63(9) . .
C13 S4 Hg7 104.4(6) . .
C13 S4 Au7 104.4(6) . .
C13 S4 Au10 99.8(7) . .
Au10 S5 Au11 100.85(11) . .
C17 S5 Au10 103.3(4) . .
C17 S5 Au11 108.6(5) . .
Au11 S6 Hg3 89.58(10) . .
Au11 S6 Au3 89.58(10) . .
C21 S6 Hg3 104.4(3) . .
C21 S6 Au3 104.4(3) . .
C21 S6 Au11 104.0(4) . .
Au12 S7 Hg4 87.03(9) . .
Au12 S7 Au4 87.03(9) . .
C25 S7 Hg4 108.1(6) . .
C25 S7 Au4 108.1(6) . .
C25 S7 Au12 106.3(7) . .
Au13 S8 Hg2 90.60(9) . .
Au13 S8 Au2 90.60(9) . .
C29 S8 Hg2 109.6(4) . .
C29 S8 Au2 109.6(4) . .
C29 S8 Au13 105.9(4) . .
Au13 S9 Au12 103.85(12) . .
C33 S9 Au12 103.6(4) . .
C33 S9 Au13 105.4(4) . .
Au15 S10 Au14 103.87(11) . .
C37 S10 Au14 109.0(4) . .
C37 S10 Au15 105.1(5) . .
Au14 S11 Hg20 91.83(8) . .
Au14 S11 Au20 91.83(8) . .
C41 S11 Hg20 106.3(3) . .
C41 S11 Au14 104.0(3) . .
C41 S11 Au20 106.3(3) . .
Au19 S12 Hg21 87.78(9) . .
Au19 S12 Au21 87.78(9) . .
C45 S12 Hg21 101.9(5) . .
C45 S12 Au19 101.9(5) . .
C45 S12 Au21 101.9(5) . .
Au18 S13 Au19 101.96(10) . .
C49 S13 Au18 107.2(4) . .
C49 S13 Au19 105.2(5) . .
Au18 S14 Hg23 88.10(9) . .
Au18 S14 Au23 88.10(9) . .
C53 S14 Hg23 106.7(4) . .
C53 S14 Au18 107.8(4) . .
C53 S14 Au23 106.7(4) . .
Au17 S15 Hg22 89.88(9) . .
Au17 S15 Au22 89.88(9) . .
C57 S15 Hg22 107.0(4) . .
C57 S15 Au17 103.8(6) . .
C57 S15 Au22 107.0(4) . .
Au15 S16 Hg24 84.43(8) . .
Au15 S16 Au24 84.43(8) . .
C61 S16 Hg24 107.7(4) . .
C61 S16 Au15 103.6(4) . .
C61 S16 Au24 107.7(4) . .
Au16 S17 Au17 99.18(10) . .
C65 S17 Au16 101.0(5) . .
C65 S17 Au17 107.6(5) . .
Au16 S18 Hg25 88.90(8) . .
Au16 S18 Au25 88.90(8) . .
C69 S18 Hg25 102.2(4) . .
C69 S18 Au16 104.4(4) . .
C69 S18 Au25 102.2(4) . .
S1 C1 H1AA 107.3 . .
S1 C1 H1AB 107.3 . .
S1 C1 H1BC 110.6 . .
S1 C1 H1BD 110.6 . .
H1AA C1 H1AB 106.9 . .
H1BC C1 H1BD 108.8 . .
C2A C1 S1 120(2) . .
C2A C1 H1AA 107.3 . .
C2A C1 H1AB 107.3 . .
C2B C1 S1 106(2) . .
C2B C1 H1BC 110.6 . .
C2B C1 H1BD 110.6 . .
C1 C2A H2AA 108.8 . .
C1 C2A H2AB 108.8 . .
H2AA C2A H2AB 107.7 . .
C3A C2A C1 114(3) . .
C3A C2A H2AA 108.8 . .
C3A C2A H2AB 108.8 . .
C1 C2B H2BA 96.6 . .
C1 C2B H2BB 96.6 . .
H2BA C2B H2BB 103.5 . .
C3B C2B C1 159(4) . .
C3B C2B H2BA 96.6 . .
C3B C2B H2BB 96.6 . .
C2A C3A H3AA 103.3 . .
C2A C3A H3AB 103.3 . .
C2A C3A C4 135(3) . .
H3AA C3A H3AB 105.2 . .
C4 C3A H3AA 103.3 . .
C4 C3A H3AB 103.3 . .
C2B C3B H3BA 111.1 . .
C2B C3B H3BB 111.1 . .
C2B C3B C4 103(3) . .
H3BA C3B H3BB 109.1 . .
C4 C3B H3BA 111.1 . .
C4 C3B H3BB 111.1 . .
C3A C4 H4AA 109.5 . .
C3A C4 H4AB 109.5 . .
C3A C4 H4AC 109.5 . .
C3B C4 H4BD 109.5 . .
C3B C4 H4BE 109.5 . .
C3B C4 H4BF 109.5 . .
H4AA C4 H4AB 109.5 . .
H4AA C4 H4AC 109.5 . .
H4AB C4 H4AC 109.5 . .
H4BD C4 H4BE 109.5 . .
H4BD C4 H4BF 109.5 . .
H4BE C4 H4BF 109.5 . .
S2 C5 H5A 109.3 . .
S2 C5 H5B 109.3 . .
H5A C5 H5B 108.0 . .
C6 C5 S2 111.4(13) . .
C6 C5 H5A 109.3 . .
C6 C5 H5B 109.3 . .
C5 C6 H6A 108.6 . .
C5 C6 H6B 108.6 . .
H6A C6 H6B 107.6 . .
C7 C6 C5 114.7(16) . .
C7 C6 H6A 108.6 . .
C7 C6 H6B 108.6 . .
C6 C7 H7A 108.7 . .
C6 C7 H7B 108.7 . .
C6 C7 C8 114.1(17) . .
H7A C7 H7B 107.6 . .
C8 C7 H7A 108.7 . .
C8 C7 H7B 108.7 . .
C7 C8 H8A 109.5 . .
C7 C8 H8B 109.5 . .
C7 C8 H8C 109.5 . .
H8A C8 H8B 109.5 . .
H8A C8 H8C 109.5 . .
H8B C8 H8C 109.5 . .
S3 C9 H9A 109.2 . .
S3 C9 H9B 109.2 . .
H9A C9 H9B 107.9 . .
C10 C9 S3 111.9(9) . .
C10 C9 H9A 109.2 . .
C10 C9 H9B 109.2 . .
C9 C10 H10A 109.1 . .
C9 C10 H10B 109.1 . .
H10A C10 H10B 107.8 . .
C11 C10 C9 112.6(11) . .
C11 C10 H10A 109.1 . .
C11 C10 H10B 109.1 . .
C10 C11 H11A 109.4 . .
C10 C11 H11B 109.4 . .
C10 C11 C12 111.3(12) . .
H11A C11 H11B 108.0 . .
C12 C11 H11A 109.4 . .
C12 C11 H11B 109.4 . .
C11 C12 H12A 109.5 . .
C11 C12 H12B 109.5 . .
C11 C12 H12C 109.5 . .
H12A C12 H12B 109.5 . .
H12A C12 H12C 109.5 . .
H12B C12 H12C 109.5 . .
S4 C13 H13A 109.0 . .
S4 C13 H13B 109.0 . .
H13A C13 H13B 107.8 . .
C14 C13 S4 112.8(13) . .
C14 C13 H13A 109.0 . .
C14 C13 H13B 109.0 . .
C13 C14 H14A 106.1 . .
C13 C14 H14B 106.1 . .
C13 C14 H14C 113.1 . .
C13 C14 H14D 113.1 . .
C13 C14 C15B 93(2) . .
H14A C14 H14B 106.3 . .
H14C C14 H14D 110.5 . .
C15A C14 C13 125(2) . .
C15A C14 H14A 106.1 . .
C15A C14 H14B 106.1 . .
C15B C14 H14C 113.1 . .
C15B C14 H14D 113.1 . .
C14 C15A H15A 110.1 . .
C14 C15A H15B 110.1 . .
C14 C15A C16A 108(3) . .
H15A C15A H15B 108.5 . .
C16A C15A H15A 110.1 . .
C16A C15A H15B 110.1 . .
C14 C15B H15C 109.1 . .
C14 C15B H15D 109.1 . .
H15C C15B H15D 107.8 . .
C16B C15B C14 113(3) . .
C16B C15B H15C 109.1 . .
C16B C15B H15D 109.1 . .
C15A C16A H16A 109.5 . .
C15A C16A H16B 109.5 . .
C15A C16A H16C 109.5 . .
H16A C16A H16B 109.5 . .
H16A C16A H16C 109.5 . .
H16B C16A H16C 109.5 . .
C15B C16B H16D 109.5 . .
C15B C16B H16E 109.5 . .
C15B C16B H16F 109.5 . .
H16D C16B H16E 109.5 . .
H16D C16B H16F 109.5 . .
H16E C16B H16F 109.5 . .
S5 C17 H17A 109.6 . .
S5 C17 H17B 109.6 . .
H17A C17 H17B 108.1 . .
C18 C17 S5 110.3(10) . .
C18 C17 H17A 109.6 . .
C18 C17 H17B 109.6 . .
C17 C18 H18A 109.5 . .
C17 C18 H18B 109.5 . .
H18A C18 H18B 108.1 . .
C19 C18 C17 110.8(13) . .
C19 C18 H18A 109.5 . .
C19 C18 H18B 109.5 . .
C18 C19 H19A 109.9 . .
C18 C19 H19B 109.9 . .
H19A C19 H19B 108.3 . .
C20 C19 C18 108.7(15) . .
C20 C19 H19A 109.9 . .
C20 C19 H19B 109.9 . .
C19 C20 H20A 109.5 . .
C19 C20 H20B 109.5 . .
C19 C20 H20C 109.5 . .
H20A C20 H20B 109.5 . .
H20A C20 H20C 109.5 . .
H20B C20 H20C 109.5 . .
S6 C21 H21A 109.1 . .
S6 C21 H21B 109.1 . .
H21A C21 H21B 107.8 . .
C22 C21 S6 112.5(7) . .
C22 C21 H21A 109.1 . .
C22 C21 H21B 109.1 . .
C21 C22 H22A 108.7 . .
C21 C22 H22B 108.7 . .
C21 C22 C23 114.1(9) . .
H22A C22 H22B 107.6 . .
C23 C22 H22A 108.7 . .
C23 C22 H22B 108.7 . .
C22 C23 H23A 109.2 . .
C22 C23 H23B 109.2 . .
C22 C23 C24 112.2(11) . .
H23A C23 H23B 107.9 . .
C24 C23 H23A 109.2 . .
C24 C23 H23B 109.2 . .
C23 C24 H24A 109.5 . .
C23 C24 H24B 109.5 . .
C23 C24 H24C 109.5 . .
H24A C24 H24B 109.5 . .
H24A C24 H24C 109.5 . .
H24B C24 H24C 109.5 . .
S7 C25 H25A 108.9 . .
S7 C25 H25B 108.9 . .
H25A C25 H25B 107.7 . .
C26 C25 S7 113.5(15) . .
C26 C25 H25A 108.9 . .
C26 C25 H25B 108.9 . .
C25 C26 H26A 108.9 . .
C25 C26 H26B 108.9 . .
C25 C26 C27 113.4(18) . .
H26A C26 H26B 107.7 . .
C27 C26 H26A 108.9 . .
C27 C26 H26B 108.9 . .
C26 C27 H27A 109.2 . .
C26 C27 H27B 109.2 . .
H27A C27 H27B 107.9 . .
C28 C27 C26 112.2(17) . .
C28 C27 H27A 109.2 . .
C28 C27 H27B 109.2 . .
C27 C28 H28A 109.5 . .
C27 C28 H28B 109.5 . .
C27 C28 H28C 109.5 . .
H28A C28 H28B 109.5 . .
H28A C28 H28C 109.5 . .
H28B C28 H28C 109.5 . .
S8 C29 H29A 108.7 . .
S8 C29 H29B 108.8 . .
H29A C29 H29B 107.6 . .
C30 C29 S8 114.0(7) . .
C30 C29 H29A 108.8 . .
C30 C29 H29B 108.7 . .
C29 C30 H30A 109.3 . .
C29 C30 H30B 109.3 . .
C29 C30 C31 111.4(9) . .
H30A C30 H30B 108.0 . .
C31 C30 H30A 109.3 . .
C31 C30 H30B 109.3 . .
C30 C31 H31A 109.0 . .
C30 C31 H31B 109.0 . .
H31A C31 H31B 107.8 . .
C32 C31 C30 112.7(10) . .
C32 C31 H31A 109.0 . .
C32 C31 H31B 109.0 . .
C31 C32 H32A 109.5 . .
C31 C32 H32B 109.5 . .
C31 C32 H32C 109.5 . .
H32A C32 H32B 109.5 . .
H32A C32 H32C 109.5 . .
H32B C32 H32C 109.5 . .
S9 C33 H33A 109.4 . .
S9 C33 H33B 109.4 . .
H33A C33 H33B 108.0 . .
C34 C33 S9 111.0(11) . .
C34 C33 H33A 109.4 . .
C34 C33 H33B 109.4 . .
C33 C34 H34A 109.3 . .
C33 C34 H34B 109.3 . .
C33 C34 C35 111.8(14) . .
H34A C34 H34B 107.9 . .
C35 C34 H34A 109.3 . .
C35 C34 H34B 109.3 . .
C34 C35 H35A 109.5 . .
C34 C35 H35B 109.5 . .
H35A C35 H35B 108.1 . .
C36 C35 C34 110.7(14) . .
C36 C35 H35A 109.5 . .
C36 C35 H35B 109.5 . .
C35 C36 H36A 109.5 . .
C35 C36 H36B 109.5 . .
C35 C36 H36C 109.5 . .
H36A C36 H36B 109.5 . .
H36A C36 H36C 109.5 . .
H36B C36 H36C 109.5 . .
S10 C37 H37A 110.6 . .
S10 C37 H37B 110.6 . .
S10 C37 H37C 105.5 . .
S10 C37 H37D 105.5 . .
H37A C37 H37B 108.7 . .
H37C C37 H37D 106.0 . .
C38A C37 S10 105.7(12) . .
C38A C37 H37A 110.6 . .
C38A C37 H37B 110.6 . .
C38B C37 S10 127.4(18) . .
C38B C37 H37C 105.5 . .
C38B C37 H37D 105.5 . .
C37 C38A H38A 109.7 . .
C37 C38A H38B 109.7 . .
H38A C38A H38B 108.2 . .
C39A C38A C37 110.0(18) . .
C39A C38A H38A 109.7 . .
C39A C38A H38B 109.7 . .
C37 C38B H38C 111.1 . .
C37 C38B H38D 111.1 . .
H38C C38B H38D 109.0 . .
C39B C38B C37 103(3) . .
C39B C38B H38C 111.1 . .
C39B C38B H38D 111.1 . .
C38A C39A H39A 108.9 . .
C38A C39A H39B 108.9 . .
C38A C39A C40A 113(2) . .
H39A C39A H39B 107.7 . .
C40A C39A H39A 108.9 . .
C40A C39A H39B 108.9 . .
C38B C39B H39C 110.3 . .
C38B C39B H39D 110.3 . .
C38B C39B C40B 107(4) . .
H39C C39B H39D 108.5 . .
C40B C39B H39C 110.3 . .
C40B C39B H39D 110.3 . .
C39A C40A H40A 109.5 . .
C39A C40A H40B 109.5 . .
C39A C40A H40C 109.5 . .
H40A C40A H40B 109.5 . .
H40A C40A H40C 109.5 . .
H40B C40A H40C 109.5 . .
C39B C40B H40D 109.5 . .
C39B C40B H40E 109.5 . .
C39B C40B H40F 109.5 . .
H40D C40B H40E 109.5 . .
H40D C40B H40F 109.5 . .
H40E C40B H40F 109.5 . .
S11 C41 H41A 108.5 . .
S11 C41 H41B 108.5 . .
H41A C41 H41B 107.5 . .
C42 C41 S11 114.9(7) . .
C42 C41 H41A 108.5 . .
C42 C41 H41B 108.5 . .
C41 C42 H42A 109.4 . .
C41 C42 H42B 109.4 . .
C41 C42 C43 111.3(10) . .
H42A C42 H42B 108.0 . .
C43 C42 H42A 109.4 . .
C43 C42 H42B 109.4 . .
C42 C43 H43A 109.1 . .
C42 C43 H43B 109.1 . .
H43A C43 H43B 107.9 . .
C44 C43 C42 112.4(12) . .
C44 C43 H43A 109.1 . .
C44 C43 H43B 109.1 . .
C43 C44 H44A 109.5 . .
C43 C44 H44B 109.5 . .
C43 C44 H44C 109.5 . .
H44A C44 H44B 109.5 . .
H44A C44 H44C 109.5 . .
H44B C44 H44C 109.5 . .
S12 C45 H45A 108.3 . .
S12 C45 H45B 108.3 . .
H45A C45 H45B 107.4 . .
C46 C45 S12 116.0(10) . .
C46 C45 H45A 108.3 . .
C46 C45 H45B 108.3 . .
C45 C46 H46A 108.9 . .
C45 C46 H46B 108.9 . .
C45 C46 C47 113.2(12) . .
H46A C46 H46B 107.7 . .
C47 C46 H46A 108.9 . .
C47 C46 H46B 108.9 . .
C46 C47 H47A 108.3 . .
C46 C47 H47B 108.3 . .
C46 C47 C48 115.9(12) . .
H47A C47 H47B 107.4 . .
C48 C47 H47A 108.3 . .
C48 C47 H47B 108.3 . .
C47 C48 H48A 109.5 . .
C47 C48 H48B 109.5 . .
C47 C48 H48C 109.5 . .
H48A C48 H48B 109.5 . .
H48A C48 H48C 109.5 . .
H48B C48 H48C 109.5 . .
S13 C49 H49A 109.1 . .
S13 C49 H49B 109.1 . .
H49A C49 H49B 107.8 . .
C50 C49 S13 112.5(8) . .
C50 C49 H49A 109.1 . .
C50 C49 H49B 109.1 . .
C49 C50 H50A 108.8 . .
C49 C50 H50B 108.8 . .
H50A C50 H50B 107.7 . .
C51 C50 C49 113.7(11) . .
C51 C50 H50A 108.8 . .
C51 C50 H50B 108.8 . .
C50 C51 H51A 109.0 . .
C50 C51 H51B 109.0 . .
C50 C51 C52 113.0(14) . .
H51A C51 H51B 107.8 . .
C52 C51 H51A 109.0 . .
C52 C51 H51B 109.0 . .
C51 C52 H52A 109.5 . .
C51 C52 H52B 109.5 . .
C51 C52 H52C 109.5 . .
H52A C52 H52B 109.5 . .
H52A C52 H52C 109.5 . .
H52B C52 H52C 109.5 . .
S14 C53 H53A 108.5 . .
S14 C53 H53B 108.5 . .
S14 C53 H53C 110.2 . .
S14 C53 H53D 110.2 . .
H53A C53 H53B 107.5 . .
H53C C53 H53D 108.5 . .
C54A C53 S14 115.0(12) . .
C54A C53 H53A 108.5 . .
C54A C53 H53B 108.5 . .
C54B C53 S14 107.5(14) . .
C54B C53 H53C 110.2 . .
C54B C53 H53D 110.2 . .
C53 C54A H54A 108.4 . .
C53 C54A H54B 108.4 . .
H54A C54A H54B 107.4 . .
C55A C54A C53 116(3) . .
C55A C54A H54A 108.4 . .
C55A C54A H54B 108.4 . .
C53 C54B H54C 109.8 . .
C53 C54B H54D 109.8 . .
H54C C54B H54D 108.2 . .
C55B C54B C53 110(3) . .
C55B C54B H54C 109.8 . .
C55B C54B H54D 109.8 . .
C54A C55A H55A 110.0 . .
C54A C55A H55B 110.0 . .
C54A C55A C56A 109(2) . .
H55A C55A H55B 108.4 . .
C56A C55A H55A 110.0 . .
C56A C55A H55B 110.0 . .
C54B C55B H55C 109.3 . .
C54B C55B H55D 109.3 . .
C54B C55B C56B 112(3) . .
H55C C55B H55D 107.9 . .
C56B C55B H55C 109.3 . .
C56B C55B H55D 109.3 . .
C55A C56A H56A 109.5 . .
C55A C56A H56B 109.5 . .
C55A C56A H56C 109.5 . .
H56A C56A H56B 109.5 . .
H56A C56A H56C 109.5 . .
H56B C56A H56C 109.5 . .
C55B C56B H56D 109.5 . .
C55B C56B H56E 109.5 . .
C55B C56B H56F 109.5 . .
H56D C56B H56E 109.5 . .
H56D C56B H56F 109.5 . .
H56E C56B H56F 109.5 . .
S15 C57 H57A 108.9 . .
S15 C57 H57B 108.9 . .
S15 C57 H57C 108.5 . .
S15 C57 H57D 108.5 . .
H57A C57 H57B 107.7 . .
H57C C57 H57D 107.5 . .
C58A C57 S15 113.4(14) . .
C58A C57 H57A 108.9 . .
C58A C57 H57B 108.9 . .
C58B C57 S15 114.9(19) . .
C58B C57 H57C 108.5 . .
C58B C57 H57D 108.5 . .
C57 C58A H58A 105.6 . .
C57 C58A H58B 105.6 . .
C57 C58A C59A 127(2) . .
H58A C58A H58B 106.1 . .
C59A C58A H58A 105.6 . .
C59A C58A H58B 105.6 . .
C57 C58B H58C 109.0 . .
C57 C58B H58D 109.0 . .
C57 C58B C59B 113(4) . .
H58C C58B H58D 107.8 . .
C59B C58B H58C 109.0 . .
C59B C58B H58D 109.0 . .
C58A C59A H59A 109.7 . .
C58A C59A H59B 109.7 . .
C58A C59A C60A 110(2) . .
H59A C59A H59B 108.2 . .
C60A C59A H59A 109.7 . .
C60A C59A H59B 109.7 . .
C58B C59B H59C 105.8 . .
C58B C59B H59D 105.8 . .
H59C C59B H59D 106.2 . .
C60B C59B C58B 126(4) . .
C60B C59B H59C 105.8 . .
C60B C59B H59D 105.8 . .
C59A C60A H60A 109.5 . .
C59A C60A H60B 109.5 . .
C59A C60A H60C 109.5 . .
H60A C60A H60B 109.5 . .
H60A C60A H60C 109.5 . .
H60B C60A H60C 109.5 . .
C59B C60B H60D 109.5 . .
C59B C60B H60E 109.5 . .
C59B C60B H60F 109.5 . .
H60D C60B H60E 109.5 . .
H60D C60B H60F 109.5 . .
H60E C60B H60F 109.5 . .
S16 C61 H61A 109.3 . .
S16 C61 H61B 109.3 . .
H61A C61 H61B 108.0 . .
C62 C61 S16 111.6(8) . .
C62 C61 H61A 109.3 . .
C62 C61 H61B 109.3 . .
C61 C62 H62A 108.6 . .
C61 C62 H62B 108.6 . .
H62A C62 H62B 107.5 . .
C63 C62 C61 114.8(13) . .
C63 C62 H62A 108.6 . .
C63 C62 H62B 108.6 . .
C62 C63 H63A 109.2 . .
C62 C63 H63B 109.2 . .
C62 C63 C64 112.0(16) . .
H63A C63 H63B 107.9 . .
C64 C63 H63A 109.2 . .
C64 C63 H63B 109.2 . .
C63 C64 H64A 109.5 . .
C63 C64 H64B 109.5 . .
C63 C64 H64C 109.5 . .
H64A C64 H64B 109.5 . .
H64A C64 H64C 109.5 . .
H64B C64 H64C 109.5 . .
S17 C65 H65A 108.4 . .
S17 C65 H65B 108.4 . .
H65A C65 H65B 107.4 . .
C66 C65 S17 115.6(11) . .
C66 C65 H65A 108.4 . .
C66 C65 H65B 108.4 . .
C65 C66 H66A 108.8 . .
C65 C66 H66B 108.8 . .
C65 C66 C67 114.0(15) . .
H66A C66 H66B 107.7 . .
C67 C66 H66A 108.8 . .
C67 C66 H66B 108.8 . .
C66 C67 H67A 109.8 . .
C66 C67 H67B 109.8 . .
H67A C67 H67B 108.2 . .
C68 C67 C66 109.5(16) . .
C68 C67 H67A 109.8 . .
C68 C67 H67B 109.8 . .
C67 C68 H68A 109.5 . .
C67 C68 H68B 109.5 . .
C67 C68 H68C 109.5 . .
H68A C68 H68B 109.5 . .
H68A C68 H68C 109.5 . .
H68B C68 H68C 109.5 . .
S18 C69 H69A 108.6 . .
S18 C69 H69B 108.6 . .
H69A C69 H69B 107.6 . .
C70 C69 S18 114.6(9) . .
C70 C69 H69A 108.6 . .
C70 C69 H69B 108.6 . .
C69 C70 H70A 108.3 . .
C69 C70 H70B 108.3 . .
H70A C70 H70B 107.4 . .
C71 C70 C69 116.0(10) . .
C71 C70 H70A 108.3 . .
C71 C70 H70B 108.3 . .
C70 C71 H71A 109.0 . .
C70 C71 H71B 109.0 . .
H71A C71 H71B 107.8 . .
C72 C71 C70 113.0(12) . .
C72 C71 H71A 109.0 . .
C72 C71 H71B 109.0 . .
C71 C72 H72A 109.5 . .
C71 C72 H72B 109.5 . .
C71 C72 H72C 109.5 . .
H72A C72 H72B 109.5 . .
H72A C72 H72C 109.5 . .
H72B C72 H72C 109.5 . .

loop_
_geom_bond_atom_site_label_1
_geom_bond_atom_site_label_2
_geom_bond_distance
_geom_bond_site_symmetry_2
Hg2 Hg3 2.9421(6) .
Hg2 Hg4 2.7925(7) 2_655
Hg2 Hg5 2.9948(6) 2_655
Hg2 Hg6 2.9574(6) 2_655
Hg2 Hg7 2.9253(7) 2_655
Hg2 Au8 3.1954(7) 2_655
Hg2 Au9 3.0899(6) 2_655
Hg2 Au13 3.3230(6) .
Hg2 S8 2.364(3) .
Hg3 Hg4 2.9916(6) .
Hg3 Hg5 2.9640(7) 2_655
Hg3 Hg6 2.9550(7) .
Hg3 Hg7 2.7820(6) 2_655
Hg3 Au11 3.2965(6) .
Hg3 Au12 3.1376(7) .
Hg3 Au13 3.1957(6) .
Hg3 S6 2.375(2) .
Hg4 Hg5 2.9561(6) .
Hg4 Hg6 2.9709(7) .
Hg4 Hg7 2.9653(6) 2_655
Hg4 Au8 3.1447(6) .
Hg4 Au9 3.1240(6) .
Hg4 Au12 3.2327(7) .
Hg4 S7 2.383(3) .
Hg5 Hg6 2.7879(6) 2_655
Hg5 Hg7 2.9697(7) 2_655
Hg5 Au8 3.2525(6) .
Hg5 Au10 3.1554(6) 2_655
Hg5 Au11 3.1699(6) 2_655
Hg5 S2 2.391(3) .
Hg6 Hg7 3.0064(6) .
Hg6 Au9 3.2831(6) .
Hg6 Au10 3.1229(7) .
Hg6 Au11 3.1102(6) .
Hg6 S3 2.395(2) .
Hg7 Au10 3.2491(6) .
Hg7 Au12 3.1856(6) 2_655
Hg7 Au13 3.1849(6) 2_655
Hg7 S4 2.386(3) .
Hg20 Hg21 2.9495(5) .
Hg20 Hg22 2.9729(6) 2_666
Hg20 Hg23 2.9145(6) 2_666
Hg20 Hg24 2.7893(6) 2_666
Hg20 Hg25 3.0101(5) 2_666
Hg20 Au14 3.3747(6) .
Hg20 Au16 3.1073(6) 2_666
Hg20 Au17 3.1517(5) 2_666
Hg20 S11 2.375(3) .
Hg21 Hg22 2.9368(6) .
Hg21 Hg23 2.7932(5) 2_666
Hg21 Hg24 3.0044(6) .
Hg21 Hg25 2.9662(6) 2_666
Hg21 Au14 3.1622(6) .
Hg21 Au15 3.1421(6) .
Hg21 Au19 3.2596(6) .
Hg21 S12 2.390(3) .
Hg22 Hg23 3.0018(6) .
Hg22 Hg24 2.9403(6) .
Hg22 Hg25 2.7891(6) 2_666
Hg22 Au17 3.3053(6) .
Hg22 Au18 3.1691(6) .
Hg22 Au19 3.1439(6) .
Hg22 S15 2.375(2) .
Hg23 Hg24 2.9708(5) 2_666
Hg23 Hg25 2.9676(6) 2_666
Hg23 Au14 3.2051(6) 2_666
Hg23 Au15 3.1557(5) 2_666
Hg23 Au18 3.2571(6) .
Hg23 S14 2.370(2) .
Hg24 Hg25 2.9398(5) .
Hg24 Au15 3.1492(6) .
Hg24 Au16 3.1612(6) .
Hg24 Au17 3.1929(6) .
Hg24 S16 2.377(2) .
Hg25 Au16 3.2828(5) .
Hg25 Au18 3.1721(6) 2_666
Hg25 Au19 3.0915(5) 2_666
Hg25 S18 2.386(2) .
Au1 Au2 2.7657(4) .
Au1 Au3 2.7862(4) .
Au1 Au4 2.7877(4) .
Au1 Au5 2.7880(4) .
Au1 Au6 2.7979(4) .
Au1 Au7 2.7909(5) .
Au2 Au3 2.9421(6) .
Au2 Au8 3.1954(7) 2_655
Au2 Au9 3.0899(6) 2_655
Au2 Au13 3.3230(6) .
Au2 S8 2.364(3) .
Au3 Au4 2.9916(6) .
Au3 Au6 2.9550(7) .
Au3 Au11 3.2965(6) .
Au3 Au12 3.1376(7) .
Au3 Au13 3.1957(6) .
Au3 S6 2.375(2) .
Au4 Au5 2.9561(6) .
Au4 Au6 2.9709(7) .
Au4 Au8 3.1447(6) .
Au4 Au9 3.1240(6) .
Au4 Au12 3.2327(7) .
Au4 S7 2.383(3) .
Au5 Au8 3.2525(6) .
Au5 Au10 3.1554(6) 2_655
Au5 Au11 3.1699(6) 2_655
Au5 S2 2.391(3) .
Au6 Au7 3.0064(6) .
Au6 Au9 3.2831(6) .
Au6 Au10 3.1229(7) .
Au6 Au11 3.1102(6) .
Au6 S3 2.395(2) .
Au7 Au10 3.2491(6) .
Au7 Au12 3.1856(6) 2_655
Au7 Au13 3.1849(6) 2_655
Au7 S4 2.386(3) .
Au8 S1 2.303(3) .
Au8 S2 2.315(3) .
Au9 S1 2.303(3) .
Au9 S3 2.307(3) .
Au10 S4 2.306(3) .
Au10 S5 2.297(3) .
Au11 S5 2.315(3) .
Au11 S6 2.303(3) .
Au12 S7 2.312(3) .
Au12 S9 2.308(3) .
Au13 Au14 3.0859(6) .
Au13 S8 2.311(3) .
Au13 S9 2.304(3) .
Au14 Au20 3.3747(6) .
Au14 Au21 3.1622(6) .
Au14 S10 2.307(2) .
Au14 S11 2.323(2) .
Au15 Au21 3.1421(6) .
Au15 Au24 3.1492(6) .
Au15 S10 2.295(3) .
Au15 S16 2.309(3) .
Au16 Au24 3.1612(6) .
Au16 Au25 3.2828(5) .
Au16 S17 2.300(3) .
Au16 S18 2.301(2) .
Au17 Au22 3.3053(6) .
Au17 Au24 3.1929(6) .
Au17 S15 2.304(3) .
Au17 S17 2.309(3) .
Au18 Au22 3.1691(6) .
Au18 Au23 3.2571(6) .
Au18 S13 2.299(3) .
Au18 S14 2.314(3) .
Au19 Au21 3.2596(6) .
Au19 Au22 3.1439(6) .
Au19 S12 2.311(3) .
Au19 S13 2.302(3) .
Au20 Au21 2.9495(5) .
Au20 Au26 2.7878(4) .
Au20 S11 2.375(3) .
Au21 Au22 2.9368(6) .
Au21 Au24 3.0044(6) .
Au21 Au26 2.7974(4) .
Au21 S12 2.390(3) .
Au22 Au23 3.0018(6) .
Au22 Au24 2.9403(6) .
Au22 Au26 2.7863(3) .
Au22 S15 2.375(2) .
Au23 Au26 2.7805(4) .
Au23 S14 2.370(2) .
Au24 Au25 2.9398(5) .
Au24 Au26 2.7674(4) .
Au24 S16 2.377(2) .
Au25 Au26 2.7913(4) .
Au25 S18 2.386(2) .
S1 C1 1.84(2) .
S2 C5 1.799(16) .
S3 C9 1.846(13) .
S4 C13 1.827(16) .
S5 C17 1.826(13) .
S6 C21 1.835(11) .
S7 C25 1.83(2) .
S8 C29 1.832(10) .
S9 C33 1.857(14) .
S10 C37 1.811(13) .
S11 C41 1.844(11) .
S12 C45 1.866(14) .
S13 C49 1.833(12) .
S14 C53 1.822(11) .
S15 C57 1.880(13) .
S16 C61 1.834(10) .
S17 C65 1.842(12) .
S18 C69 1.832(12) .
C1 H1AA 0.9900 .
C1 H1AB 0.9900 .
C1 H1BC 0.9900 .
C1 H1BD 0.9900 .
C1 C2A 1.52(4) .
C1 C2B 1.57(5) .
C2A H2AA 0.9900 .
C2A H2AB 0.9900 .
C2A C3A 1.40(6) .
C2B H2BA 0.9900 .
C2B H2BB 0.9900 .
C2B C3B 1.50(2) .
C3A H3AA 0.9900 .
C3A H3AB 0.9900 .
C3A C4 1.55(4) .
C3B H3BA 0.9900 .
C3B H3BB 0.9900 .
C3B C4 1.523(19) .
C4 H4AA 0.9800 .
C4 H4AB 0.9800 .
C4 H4AC 0.9800 .
C4 H4BD 0.9800 .
C4 H4BE 0.9800 .
C4 H4BF 0.9800 .
C5 H5A 0.9900 .
C5 H5B 0.9900 .
C5 C6 1.54(2) .
C6 H6A 0.9900 .
C6 H6B 0.9900 .
C6 C7 1.46(3) .
C7 H7A 0.9900 .
C7 H7B 0.9900 .
C7 C8 1.54(3) .
C8 H8A 0.9800 .
C8 H8B 0.9800 .
C8 H8C 0.9800 .
C9 H9A 0.9900 .
C9 H9B 0.9900 .
C9 C10 1.510(16) .
C10 H10A 0.9900 .
C10 H10B 0.9900 .
C10 C11 1.509(19) .
C11 H11A 0.9900 .
C11 H11B 0.9900 .
C11 C12 1.53(2) .
C12 H12A 0.9800 .
C12 H12B 0.9800 .
C12 H12C 0.9800 .
C13 H13A 0.9900 .
C13 H13B 0.9900 .
C13 C14 1.53(3) .
C14 H14A 0.9900 .
C14 H14B 0.9900 .
C14 H14C 0.9900 .
C14 H14D 0.9900 .
C14 C15A 1.513(17) .
C14 C15B 1.546(19) .
C15A H15A 0.9900 .
C15A H15B 0.9900 .
C15A C16A 1.54(5) .
C15B H15C 0.9900 .
C15B H15D 0.9900 .
C15B C16B 1.42(6) .
C16A H16A 0.9800 .
C16A H16B 0.9800 .
C16A H16C 0.9800 .
C16B H16D 0.9800 .
C16B H16E 0.9800 .
C16B H16F 0.9800 .
C17 H17A 0.9900 .
C17 H17B 0.9900 .
C17 C18 1.54(2) .
C18 H18A 0.9900 .
C18 H18B 0.9900 .
C18 C19 1.53(2) .
C19 H19A 0.9900 .
C19 H19B 0.9900 .
C19 C20 1.53(3) .
C20 H20A 0.9800 .
C20 H20B 0.9800 .
C20 H20C 0.9800 .
C21 H21A 0.9900 .
C21 H21B 0.9900 .
C21 C22 1.506(14) .
C22 H22A 0.9900 .
C22 H22B 0.9900 .
C22 C23 1.520(15) .
C23 H23A 0.9900 .
C23 H23B 0.9900 .
C23 C24 1.558(16) .
C24 H24A 0.9800 .
C24 H24B 0.9800 .
C24 H24C 0.9800 .
C25 H25A 0.9900 .
C25 H25B 0.9900 .
C25 C26 1.53(3) .
C26 H26A 0.9900 .
C26 H26B 0.9900 .
C26 C27 1.57(3) .
C27 H27A 0.9900 .
C27 H27B 0.9900 .
C27 C28 1.47(3) .
C28 H28A 0.9800 .
C28 H28B 0.9800 .
C28 H28C 0.9800 .
C29 H29A 0.9900 .
C29 H29B 0.9900 .
C29 C30 1.512(15) .
C30 H30A 0.9900 .
C30 H30B 0.9900 .
C30 C31 1.546(14) .
C31 H31A 0.9900 .
C31 H31B 0.9900 .
C31 C32 1.499(17) .
C32 H32A 0.9800 .
C32 H32B 0.9800 .
C32 H32C 0.9800 .
C33 H33A 0.9900 .
C33 H33B 0.9900 .
C33 C34 1.530(17) .
C34 H34A 0.9900 .
C34 H34B 0.9900 .
C34 C35 1.56(3) .
C35 H35A 0.9900 .
C35 H35B 0.9900 .
C35 C36 1.52(3) .
C36 H36A 0.9800 .
C36 H36B 0.9800 .
C36 H36C 0.9800 .
C37 H37A 0.9900 .
C37 H37B 0.9900 .
C37 H37C 0.9900 .
C37 H37D 0.9900 .
C37 C38A 1.54(2) .
C37 C38B 1.50(4) .
C38A H38A 0.9900 .
C38A H38B 0.9900 .
C38A C39A 1.50(3) .
C38B H38C 0.9900 .
C38B H38D 0.9900 .
C38B C39B 1.46(6) .
C39A H39A 0.9900 .
C39A H39B 0.9900 .
C39A C40A 1.54(4) .
C39B H39C 0.9900 .
C39B H39D 0.9900 .
C39B C40B 1.66(5) .
C40A H40A 0.9800 .
C40A H40B 0.9800 .
C40A H40C 0.9800 .
C40B H40D 0.9800 .
C40B H40E 0.9800 .
C40B H40F 0.9800 .
C41 H41A 0.9900 .
C41 H41B 0.9900 .
C41 C42 1.516(13) .
C42 H42A 0.9900 .
C42 H42B 0.9900 .
C42 C43 1.517(17) .
C43 H43A 0.9900 .
C43 H43B 0.9900 .
C43 C44 1.513(18) .
C44 H44A 0.9800 .
C44 H44B 0.9800 .
C44 H44C 0.9800 .
C45 H45A 0.9900 .
C45 H45B 0.9900 .
C45 C46 1.489(17) .
C46 H46A 0.9900 .
C46 H46B 0.9900 .
C46 C47 1.492(18) .
C47 H47A 0.9900 .
C47 H47B 0.9900 .
C47 C48 1.55(2) .
C48 H48A 0.9800 .
C48 H48B 0.9800 .
C48 H48C 0.9800 .
C49 H49A 0.9900 .
C49 H49B 0.9900 .
C49 C50 1.517(18) .
C50 H50A 0.9900 .
C50 H50B 0.9900 .
C50 C51 1.50(2) .
C51 H51A 0.9900 .
C51 H51B 0.9900 .
C51 C52 1.53(2) .
C52 H52A 0.9800 .
C52 H52B 0.9800 .
C52 H52C 0.9800 .
C53 H53A 0.9900 .
C53 H53B 0.9900 .
C53 H53C 0.9900 .
C53 H53D 0.9900 .
C53 C54A 1.57(3) .
C53 C54B 1.61(4) .
C54A H54A 0.9900 .
C54A H54B 0.9900 .
C54A C55A 1.45(4) .
C54B H54C 0.9900 .
C54B H54D 0.9900 .
C54B C55B 1.49(5) .
C55A H55A 0.9900 .
C55A H55B 0.9900 .
C55A C56A 1.47(4) .
C55B H55C 0.9900 .
C55B H55D 0.9900 .
C55B C56B 1.50(5) .
C56A H56A 0.9800 .
C56A H56B 0.9800 .
C56A H56C 0.9800 .
C56B H56D 0.9800 .
C56B H56E 0.9800 .
C56B H56F 0.9800 .
C57 H57A 0.9900 .
C57 H57B 0.9900 .
C57 H57C 0.9900 .
C57 H57D 0.9900 .
C57 C58A 1.41(3) .
C57 C58B 1.40(4) .
C58A H58A 0.9900 .
C58A H58B 0.9900 .
C58A C59A 1.48(4) .
C58B H58C 0.9900 .
C58B H58D 0.9900 .
C58B C59B 1.55(6) .
C59A H59A 0.9900 .
C59A H59B 0.9900 .
C59A C60A 1.498(18) .
C59B H59C 0.9900 .
C59B H59D 0.9900 .
C59B C60B 1.51(2) .
C60A H60A 0.9800 .
C60A H60B 0.9800 .
C60A H60C 0.9800 .
C60B H60D 0.9800 .
C60B H60E 0.9800 .
C60B H60F 0.9800 .
C61 H61A 0.9900 .
C61 H61B 0.9900 .
C61 C62 1.510(16) .
C62 H62A 0.9900 .
C62 H62B 0.9900 .
C62 C63 1.47(2) .
C63 H63A 0.9900 .
C63 H63B 0.9900 .
C63 C64 1.57(2) .
C64 H64A 0.9800 .
C64 H64B 0.9800 .
C64 H64C 0.9800 .
C65 H65A 0.9900 .
C65 H65B 0.9900 .
C65 C66 1.45(2) .
C66 H66A 0.9900 .
C66 H66B 0.9900 .
C66 C67 1.59(3) .
C67 H67A 0.9900 .
C67 H67B 0.9900 .
C67 C68 1.52(3) .
C68 H68A 0.9800 .
C68 H68B 0.9800 .
C68 H68C 0.9800 .
C69 H69A 0.9900 .
C69 H69B 0.9900 .
C69 C70 1.539(15) .
C70 H70A 0.9900 .
C70 H70B 0.9900 .
C70 C71 1.524(17) .
C71 H71A 0.9900 .
C71 H71B 0.9900 .
C71 C72 1.493(19) .
C72 H72A 0.9800 .
C72 H72B 0.9800 .
C72 H72C 0.9800 .

loop_
_geom_torsion_atom_site_label_1
_geom_torsion_atom_site_label_2
_geom_torsion_atom_site_label_3
_geom_torsion_atom_site_label_4
_geom_torsion
Hg2 S8 C29 C30 48.0(9)
Hg3 S6 C21 C22 -165.9(8)
Hg4 S7 C25 C26 -156.9(12)
Hg5 S2 C5 C6 162.3(12)
Hg6 S3 C9 C10 148.9(8)
Hg7 S4 C13 C14 163.3(15)
Hg20 S11 C41 C42 -50.3(8)
Hg21 S12 C45 C46 142.8(12)
Hg22 S15 C57 C58B 125(2)
Hg23 S14 C53 C54B 151.6(18)
Hg24 S16 C61 C62 167.5(8)
Hg25 S18 C69 C70 -170.5(8)
Au2 S8 C29 C30 48.0(9)
Au3 S6 C21 C22 -165.9(8)
Au4 S7 C25 C26 -156.9(12)
Au5 S2 C5 C6 162.3(12)
Au6 S3 C9 C10 148.9(8)
Au7 S4 C13 C14 163.3(15)
Au8 S1 C1 C2A 51(3)
Au8 S1 C1 C2B 94(2)
Au8 S2 C5 C6 69.0(14)
Au9 S1 C1 C2A 155(2)
Au9 S1 C1 C2B -162(2)
Au9 S3 C9 C10 57.5(9)
Au10 S4 C13 C14 73.3(16)
Au10 S5 C17 C18 65.8(10)
Au11 S5 C17 C18 172.3(8)
Au11 S6 C21 C22 -72.7(9)
Au12 S7 C25 C26 -64.7(14)
Au12 S9 C33 C34 -75.1(10)
Au13 S8 C29 C30 -48.5(9)
Au13 S9 C33 C34 176.1(8)
Au14 S10 C37 C38A 176.4(11)
Au14 S10 C37 C38B 150(3)
Au14 S11 C41 C42 45.8(8)
Au15 S10 C37 C38A 65.6(12)
Au15 S10 C37 C38B 39(3)
Au15 S16 C61 C62 79.1(9)
Au16 S17 C65 C66 -169.4(11)
Au16 S18 C69 C70 -78.5(9)
Au17 S15 C57 C58A -66.8(16)
Au17 S15 C57 C58B -141(2)
Au17 S17 C65 C66 -66.0(12)
Au18 S13 C49 C50 176.8(8)
Au18 S14 C53 C54A 106.2(16)
Au18 S14 C53 C54B 58.2(19)
Au19 S12 C45 C46 52.5(14)
Au19 S13 C49 C50 68.9(9)
Au20 S11 C41 C42 -50.3(8)
Au21 S12 C45 C46 142.8(12)
Au22 S15 C57 C58A -160.9(15)
Au23 S14 C53 C54A -160.3(15)
Au24 S16 C61 C62 167.5(8)
Au25 S18 C69 C70 -170.5(8)
S1 C1 C2A C3A 53(4)
S1 C1 C2B C3B 102(13)
S2 C5 C6 C7 170.5(15)
S3 C9 C10 C11 175.2(10)
S4 C13 C14 C15A 177(2)
S4 C13 C14 C15B -173(2)
S5 C17 C18 C19 179.8(10)
S6 C21 C22 C23 -60.5(13)
S7 C25 C26 C27 -57(2)
S8 C29 C30 C31 -174.5(9)
S9 C33 C34 C35 148.0(12)
S10 C37 C38A C39A -178.7(17)
S10 C37 C38B C39B 75(3)
S11 C41 C42 C43 173.4(9)
S12 C45 C46 C47 174.9(13)
S13 C49 C50 C51 178.2(10)
S14 C53 C54A C55A -67(3)
S14 C53 C54B C55B -178(3)
S15 C57 C58A C59A -47(3)
S15 C57 C58B C59B 61(4)
S16 C61 C62 C63 66.9(15)
S17 C65 C66 C67 -67.6(16)
S18 C69 C70 C71 73.7(15)
C1 C2A C3A C4 141(4)
C1 C2B C3B C4 171(11)
C5 C6 C7 C8 65(2)
C9 C10 C11 C12 178.2(12)
C13 C14 C15A C16A 73(4)
C13 C14 C15B C16B -174(4)
C17 C18 C19 C20 178.0(14)
C21 C22 C23 C24 176.7(11)
C25 C26 C27 C28 -65(2)
C29 C30 C31 C32 175.7(12)
C33 C34 C35 C36 -75.0(18)
C37 C38A C39A C40A -175(3)
C37 C38B C39B C40B 178(3)
C41 C42 C43 C44 -179.6(11)
C45 C46 C47 C48 171.0(17)
C49 C50 C51 C52 -177.4(15)
C53 C54A C55A C56A -77(3)
C53 C54B C55B C56B -171(3)
C57 C58A C59A C60A -46(4)
C57 C58B C59B C60B 58(5)
C61 C62 C63 C64 -178.0(13)
C65 C66 C67 C68 176.3(17)
C69 C70 C71 C72 173.8(15)

loop_
_exptl_oxdiff_crystal_face_indexfrac_h
_exptl_oxdiff_crystal_face_indexfrac_k
_exptl_oxdiff_crystal_face_indexfrac_l
_exptl_oxdiff_crystal_face_x
_exptl_oxdiff_crystal_face_y
_exptl_oxdiff_crystal_face_z
3.0082 -10.0012 11.0103 0.9622 0.2061 0.0981
-2.0008 4.0112 11.9913 -0.0341 -0.0266 0.9669
2.0006 -4.0118 -12.9910 0.0141 0.0182 -1.0291
8.9959 0.0009 -0.0010 -0.2700 0.9244 0.1602
-8.9959 -0.0009 0.0010 0.2700 -0.9244 -0.1602
4.0084 -11.0027 10.0119 0.9955 0.2810 -0.0102
7.0062 -10.0015 10.0102 0.8222 0.6086 0.1071
-0.0093 10.0028 -9.0112 -1.0123 0.1188 0.0797
